data_1561968
loop_
_publ_author_name
'Li, Na'
'Mu, Bao'
'Lv, Lei'
'Huang, Rudan'

_publ_section_title
;
 Assembly of new polyoxometalate--templated metal--organic frameworks
 based on flexible ligands
;
_journal_name_full 'Journal of Solid State Chemistry'
_journal_page_first 88
_journal_page_last 93
_journal_paper_doi 10.1016/j.jssc.2015.02.005
_journal_volume 226
_journal_year 2015
_chemical_formula_moiety '2(C54 H72 Cu3 Mo18 N24 O55 P), O3.96 P, 8(H2 O)'
_chemical_formula_sum 'C108 H160 Cu6 Mo36 N48 O122 P3'
_chemical_formula_weight 8010.83
_space_group_IT_number 147
_space_group_name_Hall '-P 3'
_space_group_name_H-M_alt 'P -3'
_symmetry_cell_setting trigonal
_symmetry_space_group_name_H-M 'P -3'
_atom_sites_solution_hydrogens geom
_atom_sites_solution_primary direct
_atom_sites_solution_secondary difmap
_audit_creation_method SHELXL-97
_cell_angle_alpha 90.00
_cell_angle_beta 90.00
_cell_angle_gamma 120.00
_cell_formula_units_Z 1
_cell_length_a 22.2807(9)
_cell_length_b 22.2807(9)
_cell_length_c 12.6044(7)
_cell_measurement_reflns_used 2572
_cell_measurement_temperature 293(2)
_cell_measurement_theta_max 28.2705
_cell_measurement_theta_min 2.6533
_cell_volume 5418.9(4)
_computing_cell_refinement 'Bruker FRAMBO'
_computing_data_collection 'Bruker FRAMBO'
_computing_data_reduction 'Bruker SAINT'
_computing_molecular_graphics 'Bruker SHELXTL'
_computing_publication_material 'Bruker SHELXTL'
_computing_structure_refinement 'SHELXL-97 (Sheldrick, 1997)'
_computing_structure_solution 'SHELXS-97 (Sheldrick, 1990)'
_diffrn_ambient_temperature 293(2)
_diffrn_measured_fraction_theta_full 0.999
_diffrn_measured_fraction_theta_max 0.999
_diffrn_measurement_device_type 'CCD area detector'
_diffrn_measurement_method 'phi and omega scans'
_diffrn_radiation_monochromator graphite
_diffrn_radiation_source 'fine-focus sealed tube'
_diffrn_radiation_type MoK\a
_diffrn_radiation_wavelength 0.71073
_diffrn_reflns_av_R_equivalents 0.0568
_diffrn_reflns_av_sigmaI/netI 0.1086
_diffrn_reflns_limit_h_max 6
_diffrn_reflns_limit_h_min -26
_diffrn_reflns_limit_k_max 22
_diffrn_reflns_limit_k_min -17
_diffrn_reflns_limit_l_max 15
_diffrn_reflns_limit_l_min -11
_diffrn_reflns_number 10796
_diffrn_reflns_theta_full 25.02
_diffrn_reflns_theta_max 25.02
_diffrn_reflns_theta_min 2.66
_exptl_absorpt_coefficient_mu 2.705
_exptl_absorpt_correction_T_max 0.7552
_exptl_absorpt_correction_T_min 0.0700
_exptl_absorpt_correction_type multi-scan
_exptl_absorpt_process_details sadabs
_exptl_crystal_colour blue
_exptl_crystal_density_diffrn 2.455
_exptl_crystal_density_method 'not measured'
_exptl_crystal_description prism
_exptl_crystal_F_000 3851
_exptl_crystal_size_max 2.10
_exptl_crystal_size_mid 1.60
_exptl_crystal_size_min 0.11
_refine_diff_density_max 2.744
_refine_diff_density_min -3.252
_refine_diff_density_rms 0.246
_refine_ls_extinction_method none
_refine_ls_goodness_of_fit_ref 1.048
_refine_ls_hydrogen_treatment mixed
_refine_ls_matrix_type full
_refine_ls_number_parameters 545
_refine_ls_number_reflns 6382
_refine_ls_number_restraints 1
_refine_ls_restrained_S_all 1.048
_refine_ls_R_factor_all 0.1340
_refine_ls_R_factor_gt 0.0854
_refine_ls_shift/su_max 0.001
_refine_ls_shift/su_mean 0.000
_refine_ls_structure_factor_coef Fsqd
_refine_ls_weighting_details 'calc w=1/[\s^2^(Fo^2^)+(0.1037P)^2^+86.6417P] where P=(Fo^2^+2Fc^2^)/3'
_refine_ls_weighting_scheme calc
_refine_ls_wR_factor_gt 0.2107
_refine_ls_wR_factor_ref 0.2544
_reflns_number_gt 4014
_reflns_number_total 6382
_reflns_threshold_expression >2sigma(I)
_cod_data_source_file compound1-4.cif
_cod_data_source_block 130415c
_cod_depositor_comments
;
The following automatic conversions were performed:

data item '_symmetry_cell_setting' value 'Trigonal' was changed to
'trigonal' in accordance with the built-in table derived from the CIF
Core dictionary named 'cif_core.dic' version 2.4.5 last updated on
2014-11-21.

Automatic conversion script
Id: cif_fix_values 8369 2020-08-20 11:38:08Z andrius 
;
_cod_original_sg_symbol_H-M P-3
_cod_database_code 1561968

loop_
_symmetry_equiv_pos_as_xyz
'x, y, z'
'-y, x-y, z'
'-x+y, -x, z'
'-x, -y, -z'
'y, -x+y, -z'
'x-y, x, -z'

loop_
_atom_site_label
_atom_site_type_symbol
_atom_site_fract_x
_atom_site_fract_y
_atom_site_fract_z
_atom_site_U_iso_or_equiv
_atom_site_adp_type
_atom_site_occupancy
_atom_site_symmetry_multiplicity
_atom_site_calc_flag
_atom_site_refinement_flags
_atom_site_disorder_assembly
_atom_site_disorder_group
Cu1 Cu 0.20851(10) 0.36943(10) 0.83003(14) 0.0375(5) Uani 1 1 d . . .
Mo1 Mo 0.28955(7) 0.56379(6) 0.69955(10) 0.0296(3) Uani 1 1 d . . .
Mo2 Mo 0.49154(7) 0.66338(7) 0.46433(11) 0.0327(4) Uani 1 1 d . . .
Mo3 Mo 0.34054(7) 0.51034(7) 0.45055(11) 0.0311(4) Uani 1 1 d . . .
Mo4 Mo 0.39446(8) 0.61998(7) 0.24019(11) 0.0399(4) Uani 1 1 d . . .
Mo5 Mo 0.1395(4) 0.1613(3) 0.9148(6) 0.0774(18) Uani 0.648(5) 1 d P . 1
Mo6 Mo -0.02602(18) 0.10071(16) 0.8072(2) 0.0688(12) Uani 0.648(5) 1 d P . 1
Mo5' Mo 0.1165(7) 0.1717(6) 0.9293(11) 0.077(3) Uani 0.352(5) 1 d P . 2
Mo6' Mo -0.0185(3) 0.0515(3) 0.7421(4) 0.069(2) Uani 0.352(5) 1 d P . 2
N1 N 0.1523(7) 0.2967(7) 0.5216(10) 0.042(3) Uani 1 1 d . . .
N2 N 0.1948(7) 0.3315(8) 0.6830(11) 0.047(4) Uani 1 1 d . . .
N3 N 0.1714(7) 0.3701(7) 1.1504(10) 0.043(3) Uani 1 1 d . . .
N4 N 0.2106(7) 0.3858(7) 0.9852(10) 0.044(3) Uani 1 1 d . . .
N5 N 0.0384(8) 0.3985(8) 0.8124(12) 0.050(4) Uani 1 1 d . . .
N6 N 0.1153(8) 0.3641(8) 0.8220(11) 0.047(4) Uani 1 1 d . . .
N7 N 0.4124(7) 0.4318(7) 0.7653(11) 0.045(3) Uani 1 1 d . . .
N8 N 0.3080(7) 0.3913(7) 0.8283(11) 0.044(3) Uani 1 1 d . . .
O1 O 0.3333 0.6667 0.5902(12) 0.026(4) Uani 1 3 d S . .
O2 O 0.3736(5) 0.6313(5) 0.4276(7) 0.025(2) Uani 1 1 d . . .
O3 O 0.3310(5) 0.5334(5) 0.6010(8) 0.031(2) Uani 1 1 d . . .
O4 O 0.2116(5) 0.5295(5) 0.6060(8) 0.034(2) Uani 1 1 d . . .
O5 O 0.2545(5) 0.6231(5) 0.7572(8) 0.035(2) Uani 1 1 d . . .
O6 O 0.2607(6) 0.5008(5) 0.7943(8) 0.042(3) Uani 1 1 d . . .
O7 O 0.4403(5) 0.5682(5) 0.4865(8) 0.032(2) Uani 1 1 d . . .
O8 O 0.3649(5) 0.5279(5) 0.3104(8) 0.037(2) Uani 1 1 d . . .
O9 O 0.3315(5) 0.4318(5) 0.4688(8) 0.038(3) Uani 1 1 d . . .
O10 O 0.4824(5) 0.6519(5) 0.3154(8) 0.036(2) Uani 1 1 d . . .
O11 O 0.5072(5) 0.7579(5) 0.4368(8) 0.033(2) Uani 1 1 d . . .
O12 O 0.5736(5) 0.6790(6) 0.4811(9) 0.044(3) Uani 1 1 d . . .
O13 O 0.2976(5) 0.5873(5) 0.2211(8) 0.037(2) Uani 1 1 d . . .
O14 O 0.4172(8) 0.6003(7) 0.1160(12) 0.074(4) Uani 1 1 d . . .
O15 O 0.015(3) 0.0728(12) 0.970(4) 0.086(15) Uani 0.33 1 d PD . .
O16 O 0.047(2) 0.049(2) 0.905(3) 0.074(12) Uani 0.33 1 d P . .
O17 O 0.0680(10) 0.1333(10) 0.8013(15) 0.115(7) Uani 1 1 d . . .
O18 O 0.1408(12) 0.1772(11) 1.0643(18) 0.071(6) Uani 0.648(5) 1 d P . 1
O19 O 0.2098(15) 0.2371(13) 0.882(2) 0.103(10) Uani 0.648(5) 1 d P . 1
O18' O 0.166(2) 0.140(2) 1.018(4) 0.085(14) Uani 0.352(5) 1 d P . 2
O19' O 0.160(2) 0.2526(19) 0.878(3) 0.059(10) Uani 0.352(5) 1 d P . 2
O20 O -0.1129(11) 0.0243(10) 0.8032(16) 0.121(7) Uani 1 1 d . . .
O21 O -0.0353(15) 0.1539(14) 0.722(2) 0.103(9) Uani 0.648(5) 1 d P . 1
O21' O -0.030(3) 0.071(3) 0.616(4) 0.105(17) Uani 0.352(5) 1 d P . 2
O22 O 0.3333 0.6667 0.987(2) 0.111(11) Uani 1 3 d S . .
H22C H 0.2986 0.6578 0.9484 0.133 Uiso 0.33 1 d PR . .
H22D H 0.3621 0.6621 0.9484 0.133 Uiso 0.33 1 d PR . .
O23 O 0.4281(8) 0.5715(8) 0.9061(13) 0.099(6) Uani 1 1 d . . .
H23C H 0.4123 0.5904 0.8646 0.119 Uiso 1 1 d R . .
H23D H 0.4239 0.5818 0.9696 0.119 Uiso 1 1 d R . .
P1 P 0.3333 0.6667 0.4673(4) 0.0188(12) Uani 1 3 d S . .
P2 P 0.0000 0.0000 1.0000 0.046(3) Uani 1 6 d SD . .
C1 C 0.1135(9) 0.2892(9) 0.4242(12) 0.045(4) Uani 1 1 d . . .
H1A H 0.0815 0.3060 0.4358 0.054 Uiso 1 1 calc R . .
H1B H 0.0869 0.2406 0.4047 0.054 Uiso 1 1 calc R . .
C2 C 0.1634(9) 0.3302(9) 0.3346(12) 0.043(4) Uani 1 1 d . . .
H2A H 0.1968 0.3761 0.3600 0.052 Uiso 1 1 calc R . .
H2B H 0.1885 0.3071 0.3128 0.052 Uiso 1 1 calc R . .
C3 C 0.1252(9) 0.3365(9) 1.2411(13) 0.048(4) Uani 1 1 d . . .
H3A H 0.0888 0.2908 1.2203 0.058 Uiso 1 1 calc R . .
H3B H 0.1037 0.3634 1.2615 0.058 Uiso 1 1 calc R . .
C4 C 0.1576(9) 0.3374(9) 0.6048(13) 0.047(4) Uani 1 1 d . . .
H4 H 0.1381 0.3657 0.6072 0.056 Uiso 1 1 calc R . .
C5 C 0.2097(10) 0.2821(10) 0.6470(15) 0.055(5) Uani 1 1 d . . .
H5 H 0.2329 0.2645 0.6858 0.066 Uiso 1 1 calc R . .
C6 C 0.1856(10) 0.2628(10) 0.5460(14) 0.054(5) Uani 1 1 d . . .
H6 H 0.1912 0.2321 0.5029 0.065 Uiso 1 1 calc R . .
C7 C 0.1609(10) 0.3435(10) 1.0497(14) 0.055(5) Uani 1 1 d . . .
H7 H 0.1234 0.3012 1.0295 0.066 Uiso 1 1 calc R . .
C8 C 0.2551(10) 0.4414(10) 1.0430(14) 0.056(5) Uani 1 1 d . . .
H8 H 0.2950 0.4798 1.0176 0.067 Uiso 1 1 calc R . .
C9 C 0.2312(10) 0.4317(10) 1.1472(14) 0.057(5) Uani 1 1 d . . .
H9 H 0.2523 0.4619 1.2037 0.068 Uiso 1 1 calc R . .
C10 C 0.0081(10) 0.4440(10) 0.8057(16) 0.056(5) Uani 1 1 d . . .
H10A H 0.0236 0.4758 0.8654 0.067 Uiso 1 1 calc R . .
H10B H -0.0421 0.4163 0.8088 0.067 Uiso 1 1 calc R . .
C11 C 0.0292(10) 0.4837(10) 0.7051(15) 0.054(5) Uani 1 1 d . . .
H11A H 0.0160 0.4518 0.6459 0.064 Uiso 1 1 calc R . .
H11B H 0.0792 0.5131 0.7040 0.064 Uiso 1 1 calc R . .
C12 C 0.4713(9) 0.4666(9) 0.6927(14) 0.050(4) Uani 1 1 d . . .
H12A H 0.4538 0.4568 0.6206 0.060 Uiso 1 1 calc R . .
H12B H 0.5008 0.4465 0.7022 0.060 Uiso 1 1 calc R . .
C13 C 0.1033(9) 0.4155(10) 0.8299(14) 0.048(4) Uani 1 1 d . . .
H13 H 0.1377 0.4604 0.8466 0.057 Uiso 1 1 calc R . .
C14 C 0.0525(10) 0.3083(11) 0.8030(16) 0.062(5) Uani 1 1 d . . .
H14 H 0.0425 0.2626 0.7969 0.074 Uiso 1 1 calc R . .
C15 C 0.0062(11) 0.3315(11) 0.7944(17) 0.064(5) Uani 1 1 d . . .
H15 H -0.0406 0.3041 0.7784 0.076 Uiso 1 1 calc R . .
C16 C 0.3499(9) 0.4246(9) 0.7480(14) 0.046(4) Uani 1 1 d . . .
H16 H 0.3376 0.4406 0.6883 0.056 Uiso 1 1 calc R . .
C17 C 0.3463(10) 0.3758(9) 0.8957(15) 0.052(5) Uani 1 1 d . . .
H17 H 0.3303 0.3517 0.9592 0.062 Uiso 1 1 calc R . .
C18 C 0.4099(10) 0.4005(10) 0.8569(15) 0.056(5) Uani 1 1 d . . .
H18 H 0.4458 0.3967 0.8877 0.068 Uiso 1 1 calc R . .

loop_
_atom_site_aniso_label
_atom_site_aniso_U_11
_atom_site_aniso_U_22
_atom_site_aniso_U_33
_atom_site_aniso_U_23
_atom_site_aniso_U_13
_atom_site_aniso_U_12
Cu1 0.0452(12) 0.0472(12) 0.0240(10) 0.0036(8) 0.0020(8) 0.0259(10)
Mo1 0.0362(7) 0.0266(7) 0.0240(7) 0.0057(5) 0.0034(5) 0.0143(6)
Mo2 0.0255(7) 0.0307(7) 0.0437(8) -0.0035(6) -0.0012(6) 0.0154(6)
Mo3 0.0316(7) 0.0261(7) 0.0385(8) -0.0034(6) -0.0007(6) 0.0165(6)
Mo4 0.0459(9) 0.0422(8) 0.0348(8) -0.0008(6) 0.0031(6) 0.0245(7)
Mo5 0.085(4) 0.039(2) 0.060(3) -0.0031(18) 0.032(3) -0.005(2)
Mo6 0.098(3) 0.073(2) 0.0601(19) 0.0192(15) 0.0095(16) 0.062(2)
Mo5' 0.085(8) 0.039(4) 0.060(5) -0.003(3) 0.032(5) -0.005(4)
Mo6' 0.098(5) 0.073(4) 0.060(4) 0.019(3) 0.010(3) 0.062(4)
N1 0.055(9) 0.049(8) 0.028(7) -0.003(6) 0.003(6) 0.031(7)
N2 0.051(9) 0.055(9) 0.037(8) 0.000(7) 0.002(7) 0.027(8)
N3 0.058(9) 0.048(9) 0.024(7) -0.002(6) -0.002(6) 0.028(8)
N4 0.053(9) 0.046(9) 0.033(8) 0.002(7) 0.003(7) 0.025(7)
N5 0.049(9) 0.056(10) 0.054(9) 0.001(8) 0.005(7) 0.032(8)
N6 0.050(9) 0.050(9) 0.045(9) 0.000(7) 0.005(7) 0.027(8)
N7 0.048(9) 0.049(9) 0.045(9) 0.005(7) -0.002(7) 0.031(7)
N8 0.054(9) 0.046(8) 0.037(8) 0.006(7) 0.000(7) 0.028(7)
O1 0.027(5) 0.027(5) 0.024(9) 0.000 0.000 0.014(3)
O2 0.027(5) 0.024(5) 0.028(5) -0.003(4) 0.003(4) 0.015(4)
O3 0.032(6) 0.030(5) 0.034(6) 0.001(4) -0.002(4) 0.016(5)
O4 0.031(6) 0.030(6) 0.038(6) 0.002(5) 0.002(5) 0.014(5)
O5 0.040(6) 0.038(6) 0.030(6) 0.004(5) 0.005(5) 0.023(5)
O6 0.045(7) 0.040(6) 0.039(6) 0.008(5) 0.000(5) 0.021(6)
O7 0.034(6) 0.030(5) 0.037(6) -0.004(4) -0.005(5) 0.020(5)
O8 0.041(6) 0.031(6) 0.036(6) -0.007(5) 0.002(5) 0.017(5)
O9 0.040(6) 0.029(6) 0.048(7) -0.003(5) -0.002(5) 0.021(5)
O10 0.039(6) 0.035(6) 0.041(6) 0.000(5) 0.004(5) 0.024(5)
O11 0.035(6) 0.033(6) 0.035(6) -0.002(5) 0.006(5) 0.020(5)
O12 0.031(6) 0.050(7) 0.053(7) -0.004(6) 0.003(5) 0.023(5)
O13 0.039(6) 0.031(6) 0.042(6) -0.010(5) 0.000(5) 0.019(5)
O14 0.079(10) 0.077(10) 0.079(10) -0.028(8) -0.004(8) 0.047(9)
O15 0.09(3) 0.07(3) 0.07(3) 0.01(2) 0.01(3) 0.02(3)
O16 0.09(3) 0.06(3) 0.06(3) 0.00(2) 0.02(2) 0.03(2)
O17 0.106(15) 0.094(13) 0.092(14) 0.015(11) 0.010(11) 0.012(12)
O18 0.073(15) 0.063(14) 0.066(15) 0.005(12) 0.014(12) 0.025(13)
O19 0.09(2) 0.068(17) 0.071(17) 0.008(13) 0.019(15) -0.015(15)
O18' 0.09(3) 0.07(3) 0.06(3) 0.00(2) 0.01(2) 0.01(3)
O19' 0.06(3) 0.05(2) 0.05(2) 0.003(18) 0.01(2) 0.02(2)
O20 0.125(17) 0.096(14) 0.102(15) 0.007(11) 0.003(12) 0.025(13)
O21 0.10(2) 0.10(2) 0.10(2) 0.000(17) 0.000(17) 0.052(18)
O21' 0.12(4) 0.08(3) 0.11(4) 0.02(3) 0.02(3) 0.05(3)
O22 0.122(17) 0.122(17) 0.09(2) 0.000 0.000 0.061(8)
O23 0.094(12) 0.090(12) 0.079(12) -0.001(9) -0.009(10) 0.019(10)
P1 0.0188(18) 0.0188(18) 0.019(3) 0.000 0.000 0.0094(9)
P2 0.046(4) 0.046(4) 0.045(7) 0.000 0.000 0.023(2)
C1 0.051(10) 0.053(11) 0.031(9) -0.002(8) -0.005(8) 0.026(9)
C2 0.048(10) 0.049(10) 0.032(9) -0.001(8) -0.003(8) 0.023(9)
C3 0.057(11) 0.053(11) 0.033(9) 0.002(8) 0.005(8) 0.026(9)
C4 0.051(11) 0.054(11) 0.037(10) -0.004(8) -0.004(8) 0.027(9)
C5 0.062(12) 0.061(12) 0.048(11) -0.002(9) -0.001(9) 0.037(11)
C6 0.066(13) 0.054(12) 0.044(11) -0.007(9) 0.000(9) 0.032(10)
C7 0.060(12) 0.052(11) 0.042(10) -0.003(9) 0.004(9) 0.020(10)
C8 0.061(12) 0.049(11) 0.039(10) 0.001(9) 0.001(9) 0.013(10)
C9 0.069(13) 0.049(11) 0.035(10) -0.008(8) -0.002(9) 0.016(10)
C10 0.050(11) 0.060(12) 0.062(13) 0.005(10) 0.010(9) 0.030(10)
C11 0.049(11) 0.058(12) 0.057(12) -0.004(9) -0.002(9) 0.029(10)
C12 0.051(11) 0.055(11) 0.048(11) -0.005(9) 0.008(9) 0.030(9)
C13 0.046(11) 0.051(11) 0.050(11) 0.005(9) 0.001(8) 0.026(9)
C14 0.058(13) 0.057(13) 0.063(13) 0.002(10) 0.004(10) 0.024(11)
C15 0.054(12) 0.064(14) 0.072(14) -0.004(11) 0.000(10) 0.028(11)
C16 0.053(11) 0.048(10) 0.042(10) 0.001(8) -0.002(9) 0.028(9)
C17 0.056(12) 0.053(11) 0.045(11) 0.010(9) -0.005(9) 0.026(10)
C18 0.055(12) 0.062(12) 0.050(12) 0.003(10) -0.009(9) 0.028(10)

loop_
_atom_type_symbol
_atom_type_description
_atom_type_scat_dispersion_real
_atom_type_scat_dispersion_imag
_atom_type_scat_source
C C 0.0033 0.0016 'International Tables Vol C Tables 4.2.6.8 and 6.1.1.4'
H H 0.0000 0.0000 'International Tables Vol C Tables 4.2.6.8 and 6.1.1.4'
N N 0.0061 0.0033 'International Tables Vol C Tables 4.2.6.8 and 6.1.1.4'
O O 0.0106 0.0060 'International Tables Vol C Tables 4.2.6.8 and 6.1.1.4'
P P 0.1023 0.0942 'International Tables Vol C Tables 4.2.6.8 and 6.1.1.4'
Cu Cu 0.3201 1.2651 'International Tables Vol C Tables 4.2.6.8 and 6.1.1.4'
Mo Mo -1.6832 0.6857 'International Tables Vol C Tables 4.2.6.8 and 6.1.1.4'

loop_
_geom_angle_atom_site_label_1
_geom_angle_atom_site_label_2
_geom_angle_atom_site_label_3
_geom_angle
_geom_angle_site_symmetry_1
_geom_angle_site_symmetry_3
N4 Cu1 N2 167.6(6) . .
N4 Cu1 N8 92.5(6) . .
N2 Cu1 N8 90.6(6) . .
N4 Cu1 N6 89.4(6) . .
N2 Cu1 N6 89.6(6) . .
N8 Cu1 N6 170.2(6) . .
N4 Cu1 O19' 84.5(10) . .
N2 Cu1 O19' 83.2(10) . .
N8 Cu1 O19' 96.3(11) . .
N6 Cu1 O19' 93.5(12) . .
N4 Cu1 O6 90.5(5) . .
N2 Cu1 O6 101.8(5) . .
N8 Cu1 O6 84.7(5) . .
N6 Cu1 O6 85.7(5) . .
O19' Cu1 O6 174.9(9) . .
O6 Mo1 O3 102.6(5) . .
O6 Mo1 O5 101.5(5) . 2_665
O3 Mo1 O5 92.6(4) . 2_665
O6 Mo1 O4 102.1(5) . .
O3 Mo1 O4 87.7(4) . .
O5 Mo1 O4 155.8(4) 2_665 .
O6 Mo1 O5 100.4(5) . .
O3 Mo1 O5 156.8(4) . .
O5 Mo1 O5 85.5(6) 2_665 .
O4 Mo1 O5 84.9(4) . .
O6 Mo1 O1 170.1(5) . .
O3 Mo1 O1 85.8(4) . .
O5 Mo1 O1 72.6(4) 2_665 .
O4 Mo1 O1 83.3(4) . .
O5 Mo1 O1 71.6(4) . .
O12 Mo2 O7 101.5(5) . .
O12 Mo2 O10 100.6(5) . .
O7 Mo2 O10 91.8(4) . .
O12 Mo2 O4 101.1(5) . 2_665
O7 Mo2 O4 91.8(4) . 2_665
O10 Mo2 O4 156.8(4) . 2_665
O12 Mo2 O11 101.8(5) . .
O7 Mo2 O11 156.7(4) . .
O10 Mo2 O11 85.4(4) . .
O4 Mo2 O11 82.3(4) 2_665 .
O12 Mo2 O2 173.7(4) . .
O7 Mo2 O2 74.6(4) . .
O10 Mo2 O2 74.9(4) . .
O4 Mo2 O2 84.0(4) 2_665 .
O11 Mo2 O2 82.4(4) . .
O9 Mo3 O8 102.9(5) . .
O9 Mo3 O11 103.9(5) . 3_565
O8 Mo3 O11 97.4(5) . 3_565
O9 Mo3 O7 99.0(4) . .
O8 Mo3 O7 88.0(4) . .
O11 Mo3 O7 154.5(4) 3_565 .
O9 Mo3 O3 99.5(5) . .
O8 Mo3 O3 156.3(4) . .
O11 Mo3 O3 84.3(4) 3_565 .
O7 Mo3 O3 81.1(4) . .
O9 Mo3 O2 170.7(4) . .
O8 Mo3 O2 75.8(4) . .
O11 Mo3 O2 85.4(4) 3_565 .
O7 Mo3 O2 71.8(3) . .
O3 Mo3 O2 80.8(3) . .
O14 Mo4 O13 102.6(6) . 2_665
O14 Mo4 O13 101.7(6) . .
O13 Mo4 O13 89.5(6) 2_665 .
O14 Mo4 O10 99.2(6) . .
O13 Mo4 O10 91.8(4) 2_665 .
O13 Mo4 O10 158.3(4) . .
O14 Mo4 O8 97.2(6) . .
O13 Mo4 O8 160.2(4) 2_665 .
O13 Mo4 O8 86.3(4) . .
O10 Mo4 O8 85.2(4) . .
O14 Mo4 O2 167.1(5) . .
O13 Mo4 O2 87.9(4) 2_665 .
O13 Mo4 O2 85.7(4) . .
O10 Mo4 O2 72.7(4) . .
O8 Mo4 O2 72.5(3) . .
O19 Mo5 O20 98.5(12) . 3
O19 Mo5 O18 97.7(11) . .
O20 Mo5 O18 153.5(11) 3 .
O19 Mo5 O17 109.6(12) . .
O20 Mo5 O17 57.3(9) 3 .
O18 Mo5 O17 134.3(10) . .
O19 Mo5 O16 162.1(15) . .
O20 Mo5 O16 63.9(14) 3 .
O18 Mo5 O16 100.0(13) . .
O17 Mo5 O16 58.9(13) . .
O19 Mo5 O15 153.8(13) . 5_557
O20 Mo5 O15 94.6(13) 3 5_557
O18 Mo5 O15 62.9(12) . 5_557
O17 Mo5 O15 96.5(9) . 5_557
O16 Mo5 O15 40.0(13) . 5_557
O19 Mo5 Mo6 116.4(11) . 3
O20 Mo5 Mo6 28.1(7) 3 3
O18 Mo5 Mo6 125.5(8) . 3
O17 Mo5 Mo6 73.7(7) . 3
O16 Mo5 Mo6 49.3(12) . 3
O15 Mo5 Mo6 69.2(12) 5_557 3
O21 Mo6 O20 101.0(12) . .
O21 Mo6 O17 102.2(11) . .
O20 Mo6 O17 146.1(9) . .
O21 Mo6 O18 97.3(12) . 6_557
O20 Mo6 O18 97.9(10) . 6_557
O17 Mo6 O18 103.2(10) . 6_557
O21 Mo6 O16 161.1(14) . 2
O20 Mo6 O16 60.4(12) . 2
O17 Mo6 O16 93.3(12) . 2
O18 Mo6 O16 89.5(13) 6_557 2
O21 Mo6 O15 154.7(12) . .
O20 Mo6 O15 98.0(12) . .
O17 Mo6 O15 69.1(14) . .
O18 Mo6 O15 63.5(12) 6_557 .
O16 Mo6 O15 42.6(13) 2 .
O21 Mo6 Mo5 118.5(10) . 2
O20 Mo6 Mo5 26.8(6) . 2
O17 Mo6 Mo5 139.2(6) . 2
O18 Mo6 Mo5 75.9(8) 6_557 2
O16 Mo6 Mo5 46.2(10) 2 2
O15 Mo6 Mo5 74.7(12) . 2
O19' Mo5' O17 92.9(16) . .
O19' Mo5' O18' 119(2) . .
O17 Mo5' O18' 128.9(17) . .
O19' Mo5' O18' 102(2) . 6_557
O17 Mo5' O18' 85.9(16) . 6_557
O18' Mo5' O18' 120.9(15) . 6_557
O19' Mo5' O20 100.0(15) . 3
O17 Mo5' O20 51.0(9) . 3
O18' Mo5' O20 82.7(16) . 3
O18' Mo5' O20 132.2(16) 6_557 3
O19' Mo5' O15 151(2) . .
O17 Mo5' O15 72.1(14) . .
O18' Mo5' O15 89.6(17) . .
O18' Mo5' O15 53.5(16) 6_557 .
O20 Mo5' O15 89.6(13) 3 .
O19' Mo5' O16 150.2(18) . .
O17 Mo5' O16 58.5(13) . .
O18' Mo5' O16 79.7(18) . .
O18' Mo5' O16 85.3(18) 6_557 .
O20 Mo5' O16 56.7(13) 3 .
O15 Mo5' O16 33.6(14) . .
O21' Mo6' O17 108.1(19) . .
O21' Mo6' O20 99.6(19) . .
O17 Mo6' O20 120.6(8) . .
O21' Mo6' O16 157(2) . 2
O17 Mo6' O16 92.4(13) . 2
O20 Mo6' O16 60.7(12) . 2
O21' Mo6' Mo6' 109.1(18) . 3
O17 Mo6' Mo6' 73.7(7) . 3
O20 Mo6' Mo6' 142.1(7) . 3
O16 Mo6' Mo6' 85.3(11) 2 3
O21' Mo6' Mo6' 106.7(18) . 2
O17 Mo6' Mo6' 128.8(7) . 2
O20 Mo6' Mo6' 88.6(7) . 2
O16 Mo6' Mo6' 64.7(13) 2 2
Mo6' Mo6' Mo6' 60.000(1) 3 2
C6 N1 C4 108.3(14) . .
C6 N1 C1 126.5(14) . .
C4 N1 C1 125.2(15) . .
C4 N2 C5 104.1(15) . .
C4 N2 Cu1 128.0(12) . .
C5 N2 Cu1 126.7(12) . .
C9 N3 C7 106.2(15) . .
C9 N3 C3 128.6(14) . .
C7 N3 C3 125.2(15) . .
C7 N4 C8 107.0(14) . .
C7 N4 Cu1 122.9(12) . .
C8 N4 Cu1 129.8(12) . .
C15 N5 C13 104.8(16) . .
C15 N5 C10 126.4(17) . .
C13 N5 C10 128.7(17) . .
C13 N6 C14 104.4(16) . .
C13 N6 Cu1 126.9(13) . .
C14 N6 Cu1 128.7(13) . .
C18 N7 C16 108.0(16) . .
C18 N7 C12 127.5(15) . .
C16 N7 C12 124.5(15) . .
C16 N8 C17 105.2(15) . .
C16 N8 Cu1 121.7(12) . .
C17 N8 Cu1 133.0(12) . .
P1 O1 Mo1 124.7(3) . 3_565
P1 O1 Mo1 124.7(3) . 2_665
Mo1 O1 Mo1 90.8(4) 3_565 2_665
P1 O1 Mo1 124.7(3) . .
Mo1 O1 Mo1 90.8(4) 3_565 .
Mo1 O1 Mo1 90.8(4) 2_665 .
P1 O2 Mo2 128.0(5) . .
P1 O2 Mo3 126.6(5) . .
Mo2 O2 Mo3 89.2(3) . .
P1 O2 Mo4 123.7(5) . .
Mo2 O2 Mo4 88.9(3) . .
Mo3 O2 Mo4 88.2(3) . .
Mo1 O3 Mo3 149.2(5) . .
Mo1 O4 Mo2 151.1(6) . 3_565
Mo1 O5 Mo1 125.0(5) 3_565 .
Mo1 O6 Cu1 145.4(6) . .
Mo2 O7 Mo3 123.7(5) . .
Mo3 O8 Mo4 123.5(5) . .
Mo2 O10 Mo4 123.3(5) . .
Mo3 O11 Mo2 155.1(6) 2_665 .
Mo4 O13 Mo4 146.3(6) 3_565 .
O16 O15 P2 67(2) . .
O16 O15 O16 121(3) . 6_557
P2 O15 O16 60.6(17) . 6_557
O16 O15 O15 65(3) . 5_557
P2 O15 O15 57.1(7) . 5_557
O16 O15 O15 65(4) 6_557 5_557
O16 O15 O15 118(2) . 6_557
P2 O15 O15 57.1(7) . 6_557
O16 O15 O15 48(3) 6_557 6_557
O15 O15 O15 101(4) 5_557 6_557
O16 O15 O16 72(4) . 2
P2 O15 O16 57.7(19) . 2
O16 O15 O16 100(3) 6_557 2
O15 O15 O16 111(2) 5_557 2
O15 O15 O16 57(2) 6_557 2
O16 O15 Mo5' 77(3) . .
P2 O15 Mo5' 131(3) . .
O16 O15 Mo5' 120(3) 6_557 .
O15 O15 Mo5' 78(3) 5_557 .
O15 O15 Mo5' 164(4) 6_557 .
O16 O15 Mo5' 138(3) 2 .
O16 O15 Mo6 86(3) . .
P2 O15 Mo6 124(3) . .
O16 O15 Mo6 147(3) 6_557 .
O15 O15 Mo6 148(4) 5_557 .
O15 O15 Mo6 104(3) 6_557 .
O16 O15 Mo6 68(2) 2 .
Mo5' O15 Mo6 83.1(11) . .
O16 O15 Mo5 168(3) . 6_557
P2 O15 Mo5 122(3) . 6_557
O16 O15 Mo5 64(2) 6_557 6_557
O15 O15 Mo5 112(4) 5_557 6_557
O15 O15 Mo5 74(3) 6_557 6_557
O16 O15 Mo5 119(3) 2 6_557
Mo5' O15 Mo5 91.1(10) . 6_557
Mo6 O15 Mo5 93.8(12) . 6_557
O15 O16 P2 61.6(18) . .
O15 O16 O15 66(2) . 5_557
P2 O16 O15 56.2(17) . 5_557
O15 O16 O15 110(3) . 3
P2 O16 O15 53.7(16) . 3
O15 O16 O15 58(2) 5_557 3
O15 O16 Mo6' 153(4) . 3
P2 O16 Mo6' 129(2) . 3
O15 O16 Mo6' 140(3) 5_557 3
O15 O16 Mo6' 92(2) 3 3
O15 O16 Mo5 85(3) . .
P2 O16 Mo5 129(2) . .
O15 O16 Mo5 75.6(19) 5_557 .
O15 O16 Mo5 116(3) 3 .
Mo6' O16 Mo5 99.0(16) 3 .
O15 O16 Mo5' 70(3) . .
P2 O16 Mo5' 121(2) . .
O15 O16 Mo5' 76(2) 5_557 .
O15 O16 Mo5' 126(3) 3 .
Mo6' O16 Mo5' 109.8(17) 3 .
Mo5 O16 Mo5' 16.7(4) . .
O15 O16 Mo6 168(4) . 3
P2 O16 Mo6 122(2) . 3
O15 O16 Mo6 105(3) 5_557 3
O15 O16 Mo6 69.4(18) 3 3
Mo6' O16 Mo6 35.4(7) 3 3
Mo5 O16 Mo6 84.4(15) . 3
Mo5' O16 Mo6 100.5(16) . 3
O20 O17 Mo6 147.3(14) 3 .
O20 O17 Mo5' 74.8(11) 3 .
Mo6 O17 Mo5' 115.1(11) . .
O20 O17 Mo5 54.7(9) 3 .
Mo6 O17 Mo5 131.8(11) . .
Mo5' O17 Mo5 20.1(4) . .
O20 O17 Mo6' 109.0(13) 3 .
Mo6 O17 Mo6' 43.6(5) . .
Mo5' O17 Mo6' 142.6(10) . .
Mo5 O17 Mo6' 143.1(10) . .
Mo5 O18 Mo6 139.7(13) . 5_557
Mo5' O18' Mo5' 145(2) . 5_557
Mo5' O19' Cu1 169(2) . .
Mo5 O20 O17 68.0(10) 2 2
Mo5 O20 Mo6 125.1(12) 2 .
O17 O20 Mo6 126.2(15) 2 .
Mo5 O20 Mo6' 136.1(13) 2 .
O17 O20 Mo6' 88.6(12) 2 .
Mo6 O20 Mo6' 43.6(5) . .
Mo5 O20 Mo5' 13.8(6) 2 2
O17 O20 Mo5' 54.2(9) 2 2
Mo6 O20 Mo5' 129.9(11) . 2
Mo6' O20 Mo5' 127.8(12) . 2
H22C O22 H22D 107.4 . .
H23C O23 H23D 108.5 . .
O2 P1 O2 110.0(4) 3_565 2_665
O2 P1 O2 110.0(4) 3_565 .
O2 P1 O2 110.0(4) 2_665 .
O2 P1 O1 108.9(4) 3_565 .
O2 P1 O1 108.9(4) 2_665 .
O2 P1 O1 108.9(4) . .
O15 P2 O15 180(3) 5_557 2
O15 P2 O15 65.7(14) 5_557 3
O15 P2 O15 114.3(14) 2 3
O15 P2 O15 114.3(14) 5_557 4_557
O15 P2 O15 65.7(15) 2 4_557
O15 P2 O15 65.7(14) 3 4_557
O15 P2 O15 65.7(14) 5_557 .
O15 P2 O15 114.3(14) 2 .
O15 P2 O15 114.3(15) 3 .
O15 P2 O15 180.0(6) 4_557 .
O15 P2 O15 114.3(15) 5_557 6_557
O15 P2 O15 65.7(14) 2 6_557
O15 P2 O15 180.000(8) 3 6_557
O15 P2 O15 114.3(15) 4_557 6_557
O15 P2 O15 65.7(14) . 6_557
O15 P2 O16 111(3) 5_557 3
O15 P2 O16 69(3) 2 3
O15 P2 O16 51(2) 3 3
O15 P2 O16 63(2) 4_557 3
O15 P2 O16 117(2) . 3
O15 P2 O16 129(2) 6_557 3
O15 P2 O16 51(2) 5_557 5_557
O15 P2 O16 129(2) 2 5_557
O15 P2 O16 63(2) 3 5_557
O15 P2 O16 69(3) 4_557 5_557
O15 P2 O16 111(3) . 5_557
O15 P2 O16 117(2) 6_557 5_557
O16 P2 O16 109(3) 3 5_557
O15 P2 O16 69(3) 5_557 6_557
O15 P2 O16 111(3) 2 6_557
O15 P2 O16 129(2) 3 6_557
O15 P2 O16 117(2) 4_557 6_557
O15 P2 O16 63(2) . 6_557
O15 P2 O16 51(2) 6_557 6_557
O16 P2 O16 180.000(12) 3 6_557
O16 P2 O16 71(3) 5_557 6_557
O15 P2 O16 63(2) 5_557 .
O15 P2 O16 117(2) 2 .
O15 P2 O16 69(3) 3 .
O15 P2 O16 129(2) 4_557 .
O15 P2 O16 51(2) . .
O15 P2 O16 111(3) 6_557 .
O16 P2 O16 71(3) 3 .
O16 P2 O16 109(3) 5_557 .
O16 P2 O16 109(3) 6_557 .
O15 P2 O16 117(2) 5_557 4_557
O15 P2 O16 63(2) 2 4_557
O15 P2 O16 111(3) 3 4_557
O15 P2 O16 51(2) 4_557 4_557
O15 P2 O16 129(2) . 4_557
O15 P2 O16 69(3) 6_557 4_557
O16 P2 O16 109(3) 3 4_557
O16 P2 O16 71(3) 5_557 4_557
O16 P2 O16 71(3) 6_557 4_557
O16 P2 O16 180(3) . 4_557
O15 P2 O16 129(2) 5_557 2
O15 P2 O16 51(2) 2 2
O15 P2 O16 117(2) 3 2
O15 P2 O16 111(3) 4_557 2
O15 P2 O16 69(3) . 2
O15 P2 O16 63(2) 6_557 2
O16 P2 O16 71(3) 3 2
O16 P2 O16 180(3) 5_557 2
O16 P2 O16 109(3) 6_557 2
O16 P2 O16 71(3) . 2
O16 P2 O16 109(3) 4_557 2
N1 C1 C2 109.9(14) . .
N1 C1 H1A 109.7 . .
C2 C1 H1A 109.7 . .
N1 C1 H1B 109.7 . .
C2 C1 H1B 109.7 . .
H1A C1 H1B 108.2 . .
C3 C2 C1 111.1(14) 1_554 .
C3 C2 H2A 109.4 1_554 .
C1 C2 H2A 109.4 . .
C3 C2 H2B 109.4 1_554 .
C1 C2 H2B 109.4 . .
H2A C2 H2B 108.0 . .
N3 C3 C2 111.9(15) . 1_556
N3 C3 H3A 109.2 . .
C2 C3 H3A 109.2 1_556 .
N3 C3 H3B 109.2 . .
C2 C3 H3B 109.2 1_556 .
H3A C3 H3B 107.9 . .
N2 C4 N1 110.9(16) . .
N2 C4 H4 124.5 . .
N1 C4 H4 124.5 . .
C6 C5 N2 110.2(17) . .
C6 C5 H5 124.9 . .
N2 C5 H5 124.9 . .
N1 C6 C5 106.3(16) . .
N1 C6 H6 126.9 . .
C5 C6 H6 126.9 . .
N4 C7 N3 111.3(16) . .
N4 C7 H7 124.4 . .
N3 C7 H7 124.4 . .
N4 C8 C9 108.6(16) . .
N4 C8 H8 125.7 . .
C9 C8 H8 125.7 . .
N3 C9 C8 106.9(16) . .
N3 C9 H9 126.5 . .
C8 C9 H9 126.5 . .
N5 C10 C11 109.9(15) . .
N5 C10 H10A 109.7 . .
C11 C10 H10A 109.7 . .
N5 C10 H10B 109.7 . .
C11 C10 H10B 109.7 . .
H10A C10 H10B 108.2 . .
C10 C11 C12 111.3(15) . 3_565
C10 C11 H11A 109.4 . .
C12 C11 H11A 109.4 3_565 .
C10 C11 H11B 109.4 . .
C12 C11 H11B 109.4 3_565 .
H11A C11 H11B 108.0 . .
N7 C12 C11 116.2(14) . 2_665
N7 C12 H12A 108.2 . .
C11 C12 H12A 108.2 2_665 .
N7 C12 H12B 108.2 . .
C11 C12 H12B 108.2 2_665 .
H12A C12 H12B 107.4 . .
N6 C13 N5 114.3(17) . .
N6 C13 H13 122.9 . .
N5 C13 H13 122.9 . .
N6 C14 C15 107.2(18) . .
N6 C14 H14 126.4 . .
C15 C14 H14 126.4 . .
N5 C15 C14 109.2(18) . .
N5 C15 H15 125.4 . .
C14 C15 H15 125.4 . .
N8 C16 N7 110.0(16) . .
N8 C16 H16 125.0 . .
N7 C16 H16 125.0 . .
C18 C17 N8 109.8(16) . .
C18 C17 H17 125.1 . .
N8 C17 H17 125.1 . .
C17 C18 N7 106.9(17) . .
C17 C18 H18 126.5 . .
N7 C18 H18 126.5 . .

loop_
_geom_bond_atom_site_label_1
_geom_bond_atom_site_label_2
_geom_bond_distance
_geom_bond_site_symmetry_2
Cu1 N4 1.986(13) .
Cu1 N2 1.996(14) .
Cu1 N8 2.018(14) .
Cu1 N6 2.022(15) .
Cu1 O19' 2.35(4) .
Cu1 O6 2.591(11) .
Mo1 O6 1.706(10) .
Mo1 O3 1.866(10) .
Mo1 O5 1.911(10) 2_665
Mo1 O4 1.914(10) .
Mo1 O5 1.980(10) .
Mo1 O1 2.422(9) .
Mo2 O12 1.694(10) .
Mo2 O7 1.860(10) .
Mo2 O10 1.892(10) .
Mo2 O4 1.943(10) 2_665
Mo2 O11 1.986(10) .
Mo2 O2 2.398(9) .
Mo3 O9 1.675(10) .
Mo3 O8 1.833(10) .
Mo3 O11 1.845(9) 3_565
Mo3 O7 1.986(10) .
Mo3 O3 2.003(10) .
Mo3 O2 2.431(9) .
Mo4 O14 1.767(14) .
Mo4 O13 1.859(10) 2_665
Mo4 O13 1.917(10) .
Mo4 O10 1.962(10) .
Mo4 O8 2.018(10) .
Mo4 O2 2.444(9) .
Mo5 O19 1.68(2) .
Mo5 O20 1.76(2) 3
Mo5 O18 1.91(2) .
Mo5 O17 2.00(2) .
Mo5 O16 2.31(4) .
Mo5 O15 2.48(4) 5_557
Mo5 Mo6 3.185(7) 3
Mo6 O21 1.69(3) .
Mo6 O20 1.831(19) .
Mo6 O17 1.84(2) .
Mo6 O18 1.92(2) 6_557
Mo6 O16 2.43(5) 2
Mo6 O15 2.45(4) .
Mo6 Mo5 3.185(7) 2
Mo5' O19' 1.69(4) .
Mo5' O17 1.89(2) .
Mo5' O18' 1.95(5) .
Mo5' O18' 2.06(5) 6_557
Mo5' O20 2.25(2) 3
Mo5' O15 2.30(4) .
Mo5' O16 2.38(4) .
Mo6' O21' 1.70(5) .
Mo6' O17 2.02(2) .
Mo6' O20 2.03(2) .
Mo6' O16 2.31(4) 2
Mo6' Mo6' 2.426(9) 3
Mo6' Mo6' 2.426(9) 2
N1 C6 1.33(2) .
N1 C4 1.35(2) .
N1 C1 1.46(2) .
N2 C4 1.34(2) .
N2 C5 1.38(2) .
N3 C9 1.35(2) .
N3 C7 1.37(2) .
N3 C3 1.47(2) .
N4 C7 1.32(2) .
N4 C8 1.35(2) .
N5 C15 1.31(2) .
N5 C13 1.32(2) .
N5 C10 1.48(2) .
N6 C13 1.30(2) .
N6 C14 1.35(2) .
N7 C18 1.34(2) .
N7 C16 1.34(2) .
N7 C12 1.46(2) .
N8 C16 1.32(2) .
N8 C17 1.36(2) .
O1 P1 1.550(16) .
O1 Mo1 2.422(9) 3_565
O1 Mo1 2.422(9) 2_665
O2 P1 1.543(9) .
O4 Mo2 1.943(10) 3_565
O5 Mo1 1.911(10) 3_565
O11 Mo3 1.845(9) 2_665
O13 Mo4 1.859(10) 3_565
O15 O16 1.36(6) .
O15 P2 1.533(10) .
O15 O16 1.65(6) 6_557
O15 O15 1.66(3) 5_557
O15 O15 1.66(3) 6_557
O15 O16 1.77(7) 2
O15 Mo5 2.48(4) 6_557
O16 P2 1.61(4) .
O16 O15 1.65(6) 5_557
O16 O15 1.77(6) 3
O16 Mo6' 2.31(4) 3
O16 Mo6 2.43(5) 3
O17 O20 1.81(3) 3
O18 Mo6 1.92(2) 5_557
O18' Mo5' 2.06(5) 5_557
O20 Mo5 1.76(2) 2
O20 O17 1.81(3) 2
O20 Mo5' 2.25(2) 2
O22 H22C 0.8500 .
O22 H22D 0.8501 .
O23 H23C 0.8500 .
O23 H23D 0.8500 .
P1 O2 1.543(9) 3_565
P1 O2 1.543(9) 2_665
P2 O15 1.533(10) 5_557
P2 O15 1.533(10) 2
P2 O15 1.533(10) 3
P2 O15 1.533(10) 4_557
P2 O15 1.533(10) 6_557
P2 O16 1.61(4) 3
P2 O16 1.61(4) 5_557
P2 O16 1.61(4) 6_557
P2 O16 1.61(4) 4_557
P2 O16 1.61(4) 2
C1 C2 1.53(2) .
C1 H1A 0.9700 .
C1 H1B 0.9700 .
C2 C3 1.50(2) 1_554
C2 H2A 0.9700 .
C2 H2B 0.9700 .
C3 C2 1.50(2) 1_556
C3 H3A 0.9700 .
C3 H3B 0.9700 .
C4 H4 0.9300 .
C5 C6 1.37(2) .
C5 H5 0.9300 .
C6 H6 0.9300 .
C7 H7 0.9300 .
C8 C9 1.39(2) .
C8 H8 0.9300 .
C9 H9 0.9300 .
C10 C11 1.48(2) .
C10 H10A 0.9700 .
C10 H10B 0.9700 .
C11 C12 1.53(2) 3_565
C11 H11A 0.9700 .
C11 H11B 0.9700 .
C12 C11 1.53(2) 2_665
C12 H12A 0.9700 .
C12 H12B 0.9700 .
C13 H13 0.9300 .
C14 C15 1.37(3) .
C14 H14 0.9300 .
C15 H15 0.9300 .
C16 H16 0.9300 .
C17 C18 1.33(2) .
C17 H17 0.9300 .
C18 H18 0.9300 .

loop_
_geom_torsion_atom_site_label_1
_geom_torsion_atom_site_label_2
_geom_torsion_atom_site_label_3
_geom_torsion_atom_site_label_4
_geom_torsion
_geom_torsion_site_symmetry_1
_geom_torsion_site_symmetry_2
_geom_torsion_site_symmetry_3
_geom_torsion_site_symmetry_4
N4 Cu1 N2 C4 114(3) . . . .
N8 Cu1 N2 C4 -142.1(15) . . . .
N6 Cu1 N2 C4 28.1(15) . . . .
O19' Cu1 N2 C4 121.6(18) . . . .
O6 Cu1 N2 C4 -57.5(15) . . . .
N4 Cu1 N2 C5 -52(3) . . . .
N8 Cu1 N2 C5 52.1(15) . . . .
N6 Cu1 N2 C5 -137.7(15) . . . .
O19' Cu1 N2 C5 -44.1(18) . . . .
O6 Cu1 N2 C5 136.8(15) . . . .
N2 Cu1 N4 C7 -30(4) . . . .
N8 Cu1 N4 C7 -134.3(15) . . . .
N6 Cu1 N4 C7 55.3(15) . . . .
O19' Cu1 N4 C7 -38.3(18) . . . .
O6 Cu1 N4 C7 141.0(14) . . . .
N2 Cu1 N4 C8 158(2) . . . .
N8 Cu1 N4 C8 53.5(16) . . . .
N6 Cu1 N4 C8 -116.9(16) . . . .
O19' Cu1 N4 C8 149.5(19) . . . .
O6 Cu1 N4 C8 -31.2(16) . . . .
N4 Cu1 N6 C13 73.0(16) . . . .
N2 Cu1 N6 C13 -119.4(16) . . . .
N8 Cu1 N6 C13 -29(4) . . . .
O19' Cu1 N6 C13 157.4(17) . . . .
O6 Cu1 N6 C13 -17.5(15) . . . .
N4 Cu1 N6 C14 -110.1(16) . . . .
N2 Cu1 N6 C14 57.6(16) . . . .
N8 Cu1 N6 C14 148(3) . . . .
O19' Cu1 N6 C14 -25.6(18) . . . .
O6 Cu1 N6 C14 159.4(16) . . . .
N4 Cu1 N8 C16 -143.3(13) . . . .
N2 Cu1 N8 C16 48.7(14) . . . .
N6 Cu1 N8 C16 -42(4) . . . .
O19' Cu1 N8 C16 131.9(16) . . . .
O6 Cu1 N8 C16 -53.1(13) . . . .
N4 Cu1 N8 C17 40.3(17) . . . .
N2 Cu1 N8 C17 -127.7(17) . . . .
N6 Cu1 N8 C17 141(3) . . . .
O19' Cu1 N8 C17 -44.5(19) . . . .
O6 Cu1 N8 C17 130.5(16) . . . .
O6 Mo1 O1 P1 -171(2) . . . .
O3 Mo1 O1 P1 40.4(3) . . . .
O5 Mo1 O1 P1 134.5(3) 2_665 . . .
O4 Mo1 O1 P1 -47.7(3) . . . .
O5 Mo1 O1 P1 -134.5(3) . . . .
O6 Mo1 O1 Mo1 -37(2) . . . 3_565
O3 Mo1 O1 Mo1 175.0(4) . . . 3_565
O5 Mo1 O1 Mo1 -90.9(4) 2_665 . . 3_565
O4 Mo1 O1 Mo1 86.9(4) . . . 3_565
O5 Mo1 O1 Mo1 0.1(3) . . . 3_565
O6 Mo1 O1 Mo1 54(2) . . . 2_665
O3 Mo1 O1 Mo1 -94.1(4) . . . 2_665
O5 Mo1 O1 Mo1 -0.1(4) 2_665 . . 2_665
O4 Mo1 O1 Mo1 177.7(4) . . . 2_665
O5 Mo1 O1 Mo1 90.9(4) . . . 2_665
O12 Mo2 O2 P1 -176(4) . . . .
O7 Mo2 O2 P1 132.7(8) . . . .
O10 Mo2 O2 P1 -131.1(7) . . . .
O4 Mo2 O2 P1 39.2(7) 2_665 . . .
O11 Mo2 O2 P1 -43.8(7) . . . .
O12 Mo2 O2 Mo3 46(4) . . . .
O7 Mo2 O2 Mo3 -5.5(4) . . . .
O10 Mo2 O2 Mo3 90.7(4) . . . .
O4 Mo2 O2 Mo3 -99.0(4) 2_665 . . .
O11 Mo2 O2 Mo3 178.0(4) . . . .
O12 Mo2 O2 Mo4 -42(4) . . . .
O7 Mo2 O2 Mo4 -93.7(4) . . . .
O10 Mo2 O2 Mo4 2.5(3) . . . .
O4 Mo2 O2 Mo4 172.8(4) 2_665 . . .
O11 Mo2 O2 Mo4 89.8(3) . . . .
O9 Mo3 O2 P1 -143(2) . . . .
O8 Mo3 O2 P1 133.4(7) . . . .
O11 Mo3 O2 P1 34.6(7) 3_565 . . .
O7 Mo3 O2 P1 -134.0(7) . . . .
O3 Mo3 O2 P1 -50.3(7) . . . .
O9 Mo3 O2 Mo2 -4(3) . . . .
O8 Mo3 O2 Mo2 -87.4(4) . . . .
O11 Mo3 O2 Mo2 173.8(4) 3_565 . . .
O7 Mo3 O2 Mo2 5.2(3) . . . .
O3 Mo3 O2 Mo2 88.8(3) . . . .
O9 Mo3 O2 Mo4 85(3) . . . .
O8 Mo3 O2 Mo4 1.5(4) . . . .
O11 Mo3 O2 Mo4 -97.3(4) 3_565 . . .
O7 Mo3 O2 Mo4 94.1(4) . . . .
O3 Mo3 O2 Mo4 177.8(4) . . . .
O14 Mo4 O2 P1 -173(2) . . . .
O13 Mo4 O2 P1 41.6(6) 2_665 . . .
O13 Mo4 O2 P1 -48.0(6) . . . .
O10 Mo4 O2 P1 134.2(7) . . . .
O8 Mo4 O2 P1 -135.5(7) . . . .
O14 Mo4 O2 Mo2 50(2) . . . .
O13 Mo4 O2 Mo2 -95.0(4) 2_665 . . .
O13 Mo4 O2 Mo2 175.3(4) . . . .
O10 Mo4 O2 Mo2 -2.5(3) . . . .
O8 Mo4 O2 Mo2 87.9(4) . . . .
O14 Mo4 O2 Mo3 -39(2) . . . .
O13 Mo4 O2 Mo3 175.7(4) 2_665 . . .
O13 Mo4 O2 Mo3 86.1(4) . . . .
O10 Mo4 O2 Mo3 -91.7(4) . . . .
O8 Mo4 O2 Mo3 -1.4(3) . . . .
O6 Mo1 O3 Mo3 128.0(11) . . . .
O5 Mo1 O3 Mo3 -129.6(11) 2_665 . . .
O4 Mo1 O3 Mo3 26.2(11) . . . .
O5 Mo1 O3 Mo3 -45.0(18) . . . .
O1 Mo1 O3 Mo3 -57.3(10) . . . .
O9 Mo3 O3 Mo1 -129.7(11) . . . .
O8 Mo3 O3 Mo1 68.8(16) . . . .
O11 Mo3 O3 Mo1 -26.6(11) 3_565 . . .
O7 Mo3 O3 Mo1 132.5(11) . . . .
O2 Mo3 O3 Mo1 59.7(10) . . . .
O6 Mo1 O4 Mo2 -133.1(11) . . . 3_565
O3 Mo1 O4 Mo2 -30.7(11) . . . 3_565
O5 Mo1 O4 Mo2 60.5(17) 2_665 . . 3_565
O5 Mo1 O4 Mo2 127.3(12) . . . 3_565
O1 Mo1 O4 Mo2 55.4(11) . . . 3_565
O6 Mo1 O5 Mo1 173.9(6) . . . 3_565
O3 Mo1 O5 Mo1 -13.0(15) . . . 3_565
O5 Mo1 O5 Mo1 73.0(7) 2_665 . . 3_565
O4 Mo1 O5 Mo1 -84.7(7) . . . 3_565
O1 Mo1 O5 Mo1 -0.1(5) . . . 3_565
O3 Mo1 O6 Cu1 -35.7(11) . . . .
O5 Mo1 O6 Cu1 -131.0(10) 2_665 . . .
O4 Mo1 O6 Cu1 54.6(10) . . . .
O5 Mo1 O6 Cu1 141.6(9) . . . .
O1 Mo1 O6 Cu1 176.7(12) . . . .
N4 Cu1 O6 Mo1 177.8(11) . . . .
N2 Cu1 O6 Mo1 -4.2(11) . . . .
N8 Cu1 O6 Mo1 85.3(11) . . . .
N6 Cu1 O6 Mo1 -92.8(11) . . . .
O19' Cu1 O6 Mo1 -174(12) . . . .
O12 Mo2 O7 Mo3 -167.0(6) . . . .
O10 Mo2 O7 Mo3 -65.8(6) . . . .
O4 Mo2 O7 Mo3 91.3(6) 2_665 . . .
O11 Mo2 O7 Mo3 16.8(14) . . . .
O2 Mo2 O7 Mo3 8.1(5) . . . .
O9 Mo3 O7 Mo2 170.4(6) . . . .
O8 Mo3 O7 Mo2 67.6(6) . . . .
O11 Mo3 O7 Mo2 -35.4(13) 3_565 . . .
O3 Mo3 O7 Mo2 -91.3(6) . . . .
O2 Mo3 O7 Mo2 -8.1(5) . . . .
O9 Mo3 O8 Mo4 -172.8(6) . . . .
O11 Mo3 O8 Mo4 81.1(7) 3_565 . . .
O7 Mo3 O8 Mo4 -73.9(6) . . . .
O3 Mo3 O8 Mo4 -11.6(15) . . . .
O2 Mo3 O8 Mo4 -2.2(5) . . . .
O14 Mo4 O8 Mo3 174.3(7) . . . .
O13 Mo4 O8 Mo3 -6.3(17) 2_665 . . .
O13 Mo4 O8 Mo3 -84.4(7) . . . .
O10 Mo4 O8 Mo3 75.6(6) . . . .
O2 Mo4 O8 Mo3 2.2(5) . . . .
O12 Mo2 O10 Mo4 171.7(6) . . . .
O7 Mo2 O10 Mo4 69.7(6) . . . .
O4 Mo2 O10 Mo4 -29.1(14) 2_665 . . .
O11 Mo2 O10 Mo4 -87.1(6) . . . .
O2 Mo2 O10 Mo4 -3.8(5) . . . .
O14 Mo4 O10 Mo2 -165.9(7) . . . .
O13 Mo4 O10 Mo2 91.0(6) 2_665 . . .
O13 Mo4 O10 Mo2 -2.2(15) . . . .
O8 Mo4 O10 Mo2 -69.4(6) . . . .
O2 Mo4 O10 Mo2 3.7(5) . . . .
O12 Mo2 O11 Mo3 -137.1(14) . . . 2_665
O7 Mo2 O11 Mo3 39(2) . . . 2_665
O10 Mo2 O11 Mo3 123.1(14) . . . 2_665
O4 Mo2 O11 Mo3 -37.3(14) 2_665 . . 2_665
O2 Mo2 O11 Mo3 47.7(14) . . . 2_665
O14 Mo4 O13 Mo4 -135.4(12) . . . 3_565
O13 Mo4 O13 Mo4 -32.6(14) 2_665 . . 3_565
O10 Mo4 O13 Mo4 61.0(18) . . . 3_565
O8 Mo4 O13 Mo4 128.0(11) . . . 3_565
O2 Mo4 O13 Mo4 55.3(11) . . . 3_565
O19' Mo5' O15 O16 121(4) . . . .
O17 Mo5' O15 O16 60(3) . . . .
O18' Mo5' O15 O16 -72(3) . . . .
O18' Mo5' O15 O16 158(4) 6_557 . . .
O20 Mo5' O15 O16 11(3) 3 . . .
O19' Mo5' O15 P2 164(3) . . . .
O17 Mo5' O15 P2 103(4) . . . .
O18' Mo5' O15 P2 -29(4) . . . .
O18' Mo5' O15 P2 -159(5) 6_557 . . .
O20 Mo5' O15 P2 54(4) 3 . . .
O16 Mo5' O15 P2 43(3) . . . .
O19' Mo5' O15 O16 -120(4) . . . 6_557
O17 Mo5' O15 O16 178(3) . . . 6_557
O18' Mo5' O15 O16 47(3) . . . 6_557
O18' Mo5' O15 O16 -84(3) 6_557 . . 6_557
O20 Mo5' O15 O16 129(3) 3 . . 6_557
O16 Mo5' O15 O16 118(4) . . . 6_557
O19' Mo5' O15 O15 -172(3) . . . 5_557
O17 Mo5' O15 O15 127(3) . . . 5_557
O18' Mo5' O15 O15 -5(3) . . . 5_557
O18' Mo5' O15 O15 -135(4) 6_557 . . 5_557
O20 Mo5' O15 O15 78(3) 3 . . 5_557
O16 Mo5' O15 O15 67(2) . . . 5_557
O19' Mo5' O15 O15 -82(14) . . . 6_557
O17 Mo5' O15 O15 -143(12) . . . 6_557
O18' Mo5' O15 O15 85(12) . . . 6_557
O18' Mo5' O15 O15 -45(11) 6_557 . . 6_557
O20 Mo5' O15 O15 168(12) 3 . . 6_557
O16 Mo5' O15 O15 157(14) . . . 6_557
O19' Mo5' O15 O16 80(5) . . . 2
O17 Mo5' O15 O16 18(4) . . . 2
O18' Mo5' O15 O16 -113(4) . . . 2
O18' Mo5' O15 O16 117(4) 6_557 . . 2
O20 Mo5' O15 O16 -31(4) 3 . . 2
O16 Mo5' O15 O16 -41(4) . . . 2
O19' Mo5' O15 Mo6 34(4) . . . .
O17 Mo5' O15 Mo6 -27.4(10) . . . .
O18' Mo5' O15 Mo6 -158.9(17) . . . .
O18' Mo5' O15 Mo6 71.1(19) 6_557 . . .
O20 Mo5' O15 Mo6 -76.1(11) 3 . . .
O16 Mo5' O15 Mo6 -87(3) . . . .
O19' Mo5' O15 Mo5 -59(4) . . . 6_557
O17 Mo5' O15 Mo5 -121.0(14) . . . 6_557
O18' Mo5' O15 Mo5 107.4(18) . . . 6_557
O18' Mo5' O15 Mo5 -22.6(17) 6_557 . . 6_557
O20 Mo5' O15 Mo5 -169.8(13) 3 . . 6_557
O16 Mo5' O15 Mo5 179(4) . . . 6_557
O21 Mo6 O15 O16 -122(3) . . . .
O20 Mo6 O15 O16 99(3) . . . .
O17 Mo6 O15 O16 -48(3) . . . .
O18 Mo6 O15 O16 -166(3) 6_557 . . .
O16 Mo6 O15 O16 72(4) 2 . . .
Mo5 Mo6 O15 O16 112(3) 2 . . .
O21 Mo6 O15 P2 179(2) . . . .
O20 Mo6 O15 P2 41(4) . . . .
O17 Mo6 O15 P2 -107(4) . . . .
O18 Mo6 O15 P2 135(4) 6_557 . . .
O16 Mo6 O15 P2 14(3) 2 . . .
Mo5 Mo6 O15 P2 54(3) 2 . . .
O21 Mo6 O15 O16 92(6) . . . 6_557
O20 Mo6 O15 O16 -47(5) . . . 6_557
O17 Mo6 O15 O16 165(5) . . . 6_557
O18 Mo6 O15 O16 48(4) 6_557 . . 6_557
O16 Mo6 O15 O16 -74(4) 2 . . 6_557
Mo5 Mo6 O15 O16 -34(4) 2 . . 6_557
O21 Mo6 O15 O15 -99(5) . . . 5_557
O20 Mo6 O15 O15 122(5) . . . 5_557
O17 Mo6 O15 O15 -25(5) . . . 5_557
O18 Mo6 O15 O15 -143(6) 6_557 . . 5_557
O16 Mo6 O15 O15 95(5) 2 . . 5_557
Mo5 Mo6 O15 O15 135(5) 2 . . 5_557
O21 Mo6 O15 O15 120(3) . . . 6_557
O20 Mo6 O15 O15 -19(3) . . . 6_557
O17 Mo6 O15 O15 -166(3) . . . 6_557
O18 Mo6 O15 O15 76(3) 6_557 . . 6_557
O16 Mo6 O15 O15 -46(2) 2 . . 6_557
Mo5 Mo6 O15 O15 -5(2) 2 . . 6_557
O21 Mo6 O15 O16 166(3) . . . 2
O20 Mo6 O15 O16 27(2) . . . 2
O17 Mo6 O15 O16 -120(2) . . . 2
O18 Mo6 O15 O16 122(2) 6_557 . . 2
Mo5 Mo6 O15 O16 40.3(19) 2 . . 2
O21 Mo6 O15 Mo5' -45(4) . . . .
O20 Mo6 O15 Mo5' 176.2(11) . . . .
O17 Mo6 O15 Mo5' 28.7(10) . . . .
O18 Mo6 O15 Mo5' -88.9(12) 6_557 . . .
O16 Mo6 O15 Mo5' 149(3) 2 . . .
Mo5 Mo6 O15 Mo5' -170.5(12) 2 . . .
O21 Mo6 O15 Mo5 46(4) . . . 6_557
O20 Mo6 O15 Mo5 -93.2(13) . . . 6_557
O17 Mo6 O15 Mo5 119.3(14) . . . 6_557
O18 Mo6 O15 Mo5 1.8(10) 6_557 . . 6_557
O16 Mo6 O15 Mo5 -120(3) 2 . . 6_557
Mo5 Mo6 O15 Mo5 -79.8(12) 2 . . 6_557
O16 O15 O16 P2 29(4) 6_557 . . .
O15 O15 O16 P2 63.0(17) 5_557 . . .
O15 O15 O16 P2 -27(4) 6_557 . . .
O16 O15 O16 P2 -61.8(16) 2 . . .
Mo5' O15 O16 P2 146(2) . . . .
Mo6 O15 O16 P2 -130(2) . . . .
Mo5 O15 O16 P2 142(17) 6_557 . . .
P2 O15 O16 O15 -63.0(17) . . . 5_557
O16 O15 O16 O15 -34(4) 6_557 . . 5_557
O15 O15 O16 O15 -90(5) 6_557 . . 5_557
O16 O15 O16 O15 -125(2) 2 . . 5_557
Mo5' O15 O16 O15 83(2) . . . 5_557
Mo6 O15 O16 O15 167(2) . . . 5_557
Mo5 O15 O16 O15 79(17) 6_557 . . 5_557
P2 O15 O16 O15 -24(2) . . . 3
O16 O15 O16 O15 5(6) 6_557 . . 3
O15 O15 O16 O15 39.2(19) 5_557 . . 3
O15 O15 O16 O15 -51(6) 6_557 . . 3
O16 O15 O16 O15 -86(3) 2 . . 3
Mo5' O15 O16 O15 122(3) . . . 3
Mo6 O15 O16 O15 -154(3) . . . 3
Mo5 O15 O16 O15 119(16) 6_557 . . 3
P2 O15 O16 Mo6' 120(7) . . . 3
O16 O15 O16 Mo6' 149(5) 6_557 . . 3
O15 O15 O16 Mo6' -177(7) 5_557 . . 3
O15 O15 O16 Mo6' 93(7) 6_557 . . 3
O16 O15 O16 Mo6' 58(7) 2 . . 3
Mo5' O15 O16 Mo6' -94(7) . . . 3
Mo6 O15 O16 Mo6' -10(7) . . . 3
Mo5 O15 O16 Mo6' -97(20) 6_557 . . 3
P2 O15 O16 Mo5 -139(2) . . . .
O16 O15 O16 Mo5 -110(4) 6_557 . . .
O15 O15 O16 Mo5 -76(2) 5_557 . . .
O15 O15 O16 Mo5 -166(4) 6_557 . . .
O16 O15 O16 Mo5 159(2) 2 . . .
Mo5' O15 O16 Mo5 6.5(10) . . . .
Mo6 O15 O16 Mo5 90.4(12) . . . .
Mo5 O15 O16 Mo5 3(17) 6_557 . . .
P2 O15 O16 Mo5' -146(2) . . . .
O16 O15 O16 Mo5' -117(5) 6_557 . . .
O15 O15 O16 Mo5' -83(2) 5_557 . . .
O15 O15 O16 Mo5' -173(5) 6_557 . . .
O16 O15 O16 Mo5' 152(2) 2 . . .
Mo6 O15 O16 Mo5' 84.0(8) . . . .
Mo5 O15 O16 Mo5' -3(16) 6_557 . . .
P2 O15 O16 Mo6 -110(15) . . . 3
O16 O15 O16 Mo6 -81(14) 6_557 . . 3
O15 O15 O16 Mo6 -47(15) 5_557 . . 3
O15 O15 O16 Mo6 -137(13) 6_557 . . 3
O16 O15 O16 Mo6 -171(15) 2 . . 3
Mo5' O15 O16 Mo6 36(15) . . . 3
Mo6 O15 O16 Mo6 120(15) . . . 3
Mo5 O15 O16 Mo6 33(29) 6_557 . . 3
O19 Mo5 O16 O15 -145(5) . . . .
O20 Mo5 O16 O15 -157(3) 3 . . .
O18 Mo5 O16 O15 45(3) . . . .
O17 Mo5 O16 O15 -91(3) . . . .
O15 Mo5 O16 O15 67(2) 5_557 . . .
Mo6 Mo5 O16 O15 174(3) 3 . . .
O19 Mo5 O16 P2 168(4) . . . .
O20 Mo5 O16 P2 156(4) 3 . . .
O18 Mo5 O16 P2 -2(4) . . . .
O17 Mo5 O16 P2 -138(4) . . . .
O15 Mo5 O16 P2 20(3) 5_557 . . .
Mo6 Mo5 O16 P2 127(4) 3 . . .
O19 Mo5 O16 O15 148(6) . . . 5_557
O20 Mo5 O16 O15 136(3) 3 . . 5_557
O18 Mo5 O16 O15 -22(3) . . . 5_557
O17 Mo5 O16 O15 -158(3) . . . 5_557
Mo6 Mo5 O16 O15 107(3) 3 . . 5_557
O19 Mo5 O16 O15 105(6) . . . 3
O20 Mo5 O16 O15 93(3) 3 . . 3
O18 Mo5 O16 O15 -65(3) . . . 3
O17 Mo5 O16 O15 159(3) . . . 3
O15 Mo5 O16 O15 -43(3) 5_557 . . 3
Mo6 Mo5 O16 O15 64(2) 3 . . 3
O19 Mo5 O16 Mo6' 9(7) . . . 3
O20 Mo5 O16 Mo6' -3.4(12) 3 . . 3
O18 Mo5 O16 Mo6' -161.1(15) . . . 3
O17 Mo5 O16 Mo6' 62.6(14) . . . 3
O15 Mo5 O16 Mo6' -140(3) 5_557 . . 3
Mo6 Mo5 O16 Mo6' -32.4(8) 3 . . 3
O19 Mo5 O16 Mo5' -123(7) . . . .
O20 Mo5 O16 Mo5' -135(2) 3 . . .
O18 Mo5 O16 Mo5' 66.8(19) . . . .
O17 Mo5 O16 Mo5' -69(2) . . . .
O15 Mo5 O16 Mo5' 88(3) 5_557 . . .
Mo6 Mo5 O16 Mo5' -164(2) 3 . . .
O19 Mo5 O16 Mo6 41(7) . . . 3
O20 Mo5 O16 Mo6 29.0(9) 3 . . 3
O18 Mo5 O16 Mo6 -128.8(12) . . . 3
O17 Mo5 O16 Mo6 95.0(14) . . . 3
O15 Mo5 O16 Mo6 -107(3) 5_557 . . 3
O19' Mo5' O16 O15 -124(4) . . . .
O17 Mo5' O16 O15 -106(3) . . . .
O18' Mo5' O16 O15 105(3) . . . .
O18' Mo5' O16 O15 -17(3) 6_557 . . .
O20 Mo5' O16 O15 -167(3) 3 . . .
O19' Mo5' O16 P2 -159(3) . . . .
O17 Mo5' O16 P2 -141(4) . . . .
O18' Mo5' O16 P2 70(3) . . . .
O18' Mo5' O16 P2 -53(3) 6_557 . . .
O20 Mo5' O16 P2 158(4) 3 . . .
O15 Mo5' O16 P2 -35(3) . . . .
O19' Mo5' O16 O15 167(4) . . . 5_557
O17 Mo5' O16 O15 -175(3) . . . 5_557
O18' Mo5' O16 O15 35(3) . . . 5_557
O18' Mo5' O16 O15 -87(3) 6_557 . . 5_557
O20 Mo5' O16 O15 123(3) 3 . . 5_557
O15 Mo5' O16 O15 -69.8(18) . . . 5_557
O19' Mo5' O16 O15 136(4) . . . 3
O17 Mo5' O16 O15 154(3) . . . 3
O18' Mo5' O16 O15 4(3) . . . 3
O18' Mo5' O16 O15 -118(3) 6_557 . . 3
O20 Mo5' O16 O15 92(3) 3 . . 3
O15 Mo5' O16 O15 -101(4) . . . 3
O19' Mo5' O16 Mo6' 28(5) . . . 3
O17 Mo5' O16 Mo6' 46.1(16) . . . 3
O18' Mo5' O16 Mo6' -103(2) . . . 3
O18' Mo5' O16 Mo6' 134(2) 6_557 . . 3
O20 Mo5' O16 Mo6' -15.2(13) 3 . . 3
O15 Mo5' O16 Mo6' 152(4) . . . 3
O19' Mo5' O16 Mo5 79(4) . . . .
O17 Mo5' O16 Mo5 97(2) . . . .
O18' Mo5' O16 Mo5 -52(2) . . . .
O18' Mo5' O16 Mo5 -174(3) 6_557 . . .
O20 Mo5' O16 Mo5 36.1(18) 3 . . .
O15 Mo5' O16 Mo5 -157(4) . . . .
O19' Mo5' O16 Mo6 64(4) . . . 3
O17 Mo5' O16 Mo6 81.6(15) . . . 3
O18' Mo5' O16 Mo6 -68(2) . . . 3
O18' Mo5' O16 Mo6 169.7(19) 6_557 . . 3
O20 Mo5' O16 Mo6 20.3(10) 3 . . 3
O15 Mo5' O16 Mo6 -173(4) . . . 3
O21 Mo6 O17 O20 -143(2) . . . 3
O20 Mo6 O17 O20 -11(3) . . . 3
O18 Mo6 O17 O20 116(2) 6_557 . . 3
O16 Mo6 O17 O20 26(3) 2 . . 3
O15 Mo6 O17 O20 61(2) . . . 3
Mo5 Mo6 O17 O20 32(3) 2 . . 3
O21 Mo6 O17 Mo5' 115.5(14) . . . .
O20 Mo6 O17 Mo5' -112.2(16) . . . .
O18 Mo6 O17 Mo5' 14.9(14) 6_557 . . .
O16 Mo6 O17 Mo5' -75.4(15) 2 . . .
O15 Mo6 O17 Mo5' -39.7(12) . . . .
Mo5 Mo6 O17 Mo5' -68.7(15) 2 . . .
O21 Mo6 O17 Mo5 128.8(16) . . . .
O20 Mo6 O17 Mo5 -98.9(19) . . . .
O18 Mo6 O17 Mo5 28.2(17) 6_557 . . .
O16 Mo6 O17 Mo5 -62.1(18) 2 . . .
O15 Mo6 O17 Mo5 -26.4(14) . . . .
Mo5 Mo6 O17 Mo5 -55(2) 2 . . .
O21 Mo6 O17 Mo6' -103.2(10) . . . .
O20 Mo6 O17 Mo6' 29.1(15) . . . .
O18 Mo6 O17 Mo6' 156.2(8) 6_557 . . .
O16 Mo6 O17 Mo6' 65.9(11) 2 . . .
O15 Mo6 O17 Mo6' 101.6(9) . . . .
Mo5 Mo6 O17 Mo6' 72.6(9) 2 . . .
O19' Mo5' O17 O20 100.5(17) . . . 3
O18' Mo5' O17 O20 -30(2) . . . 3
O18' Mo5' O17 O20 -157.6(16) 6_557 . . 3
O15 Mo5' O17 O20 -104.7(14) . . . 3
O16 Mo5' O17 O20 -70.6(17) . . . 3
O19' Mo5' O17 Mo6 -112.8(18) . . . .
O18' Mo5' O17 Mo6 116(2) . . . .
O18' Mo5' O17 Mo6 -10.9(16) 6_557 . . .
O20 Mo5' O17 Mo6 146.7(15) 3 . . .
O15 Mo5' O17 Mo6 42.0(13) . . . .
O16 Mo5' O17 Mo6 76.1(16) . . . .
O19' Mo5' O17 Mo5 97(2) . . . .
O18' Mo5' O17 Mo5 -34(2) . . . .
O18' Mo5' O17 Mo5 -161(2) 6_557 . . .
O20 Mo5' O17 Mo5 -3.2(17) 3 . . .
O15 Mo5' O17 Mo5 -108(2) . . . .
O16 Mo5' O17 Mo5 -74(2) . . . .
O19' Mo5' O17 Mo6' -158(2) . . . .
O18' Mo5' O17 Mo6' 71(3) . . . .
O18' Mo5' O17 Mo6' -56(2) 6_557 . . .
O20 Mo5' O17 Mo6' 102(2) 3 . . .
O15 Mo5' O17 Mo6' -3(2) . . . .
O16 Mo5' O17 Mo6' 31(2) . . . .
O19 Mo5 O17 O20 87.6(16) . . . 3
O18 Mo5 O17 O20 -149.3(15) . . . 3
O16 Mo5 O17 O20 -77.1(17) . . . 3
O15 Mo5 O17 O20 -91.2(16) 5_557 . . 3
Mo6 Mo5 O17 O20 -25.2(9) 3 . . 3
O19 Mo5 O17 Mo6 -133.8(18) . . . .
O20 Mo5 O17 Mo6 138.6(18) 3 . . .
O18 Mo5 O17 Mo6 -11(2) . . . .
O16 Mo5 O17 Mo6 61.5(18) . . . .
O15 Mo5 O17 Mo6 47.4(19) 5_557 . . .
Mo6 Mo5 O17 Mo6 113.4(14) 3 . . .
O19 Mo5 O17 Mo5' -96(2) . . . .
O20 Mo5 O17 Mo5' 176(2) 3 . . .
O18 Mo5 O17 Mo5' 26.9(17) . . . .
O16 Mo5 O17 Mo5' 99(2) . . . .
O15 Mo5 O17 Mo5' 85(2) 5_557 . . .
Mo6 Mo5 O17 Mo5' 151.0(17) 3 . . .
O19 Mo5 O17 Mo6' 162(2) . . . .
O20 Mo5 O17 Mo6' 74(2) 3 . . .
O18 Mo5 O17 Mo6' -75(2) . . . .
O16 Mo5 O17 Mo6' -3(2) . . . .
O15 Mo5 O17 Mo6' -17(2) 5_557 . . .
Mo6 Mo5 O17 Mo6' 48.7(18) 3 . . .
O21' Mo6' O17 O20 -105(2) . . . 3
O20 Mo6' O17 O20 141.8(14) . . . 3
O16 Mo6' O17 O20 84.7(16) 2 . . 3
Mo6' Mo6' O17 O20 0.3(9) 3 . . 3
Mo6' Mo6' O17 O20 25.7(14) 2 . . 3
O21' Mo6' O17 Mo6 96.8(19) . . . .
O20 Mo6' O17 Mo6 -16.5(9) . . . .
O16 Mo6' O17 Mo6 -73.6(12) 2 . . .
Mo6' Mo6' O17 Mo6 -158.0(5) 3 . . .
Mo6' Mo6' O17 Mo6 -132.6(5) 2 . . .
O21' Mo6' O17 Mo5' 165(3) . . . .
O20 Mo6' O17 Mo5' 52(2) . . . .
O16 Mo6' O17 Mo5' -5(2) 2 . . .
Mo6' Mo6' O17 Mo5' -89(2) 3 . . .
Mo6' Mo6' O17 Mo5' -64(2) 2 . . .
O21' Mo6' O17 Mo5 -161(3) . . . .
O20 Mo6' O17 Mo5 86(2) . . . .
O16 Mo6' O17 Mo5 29(2) 2 . . .
Mo6' Mo6' O17 Mo5 -55.7(18) 3 . . .
Mo6' Mo6' O17 Mo5 -30(2) 2 . . .
O19 Mo5 O18 Mo6 -165(2) . . . 5_557
O20 Mo5 O18 Mo6 -38(4) 3 . . 5_557
O17 Mo5 O18 Mo6 68(3) . . . 5_557
O16 Mo5 O18 Mo6 12(3) . . . 5_557
O15 Mo5 O18 Mo6 -3(2) 5_557 . . 5_557
Mo6 Mo5 O18 Mo6 -35(3) 3 . . 5_557
O19' Mo5' O18' Mo5' -152(4) . . . 5_557
O17 Mo5' O18' Mo5' -31(6) . . . 5_557
O18' Mo5' O18' Mo5' 81(4) 6_557 . . 5_557
O20 Mo5' O18' Mo5' -55(4) 3 . . 5_557
O15 Mo5' O18' Mo5' 35(5) . . . 5_557
O16 Mo5' O18' Mo5' 3(4) . . . 5_557
O17 Mo5' O19' Cu1 112(13) . . . .
O18' Mo5' O19' Cu1 -110(13) . . . .
O18' Mo5' O19' Cu1 26(14) 6_557 . . .
O20 Mo5' O19' Cu1 163(13) 3 . . .
O15 Mo5' O19' Cu1 55(15) . . . .
O16 Mo5' O19' Cu1 128(12) . . . .
N4 Cu1 O19' Mo5' 43(13) . . . .
N2 Cu1 O19' Mo5' -135(13) . . . .
N8 Cu1 O19' Mo5' 135(13) . . . .
N6 Cu1 O19' Mo5' -46(13) . . . .
O6 Cu1 O19' Mo5' 35(24) . . . .
O21 Mo6 O20 Mo5 -133.8(17) . . . 2
O17 Mo6 O20 Mo5 94(2) . . . 2
O18 Mo6 O20 Mo5 -34.7(17) 6_557 . . 2
O16 Mo6 O20 Mo5 50.2(18) 2 . . 2
O15 Mo6 O20 Mo5 29.5(19) . . . 2
O21 Mo6 O20 O17 139.2(17) . . . 2
O17 Mo6 O20 O17 7(2) . . . 2
O18 Mo6 O20 O17 -121.7(16) 6_557 . . 2
O16 Mo6 O20 O17 -36.7(18) 2 . . 2
O15 Mo6 O20 O17 -57.4(18) . . . 2
Mo5 Mo6 O20 O17 -87(2) 2 . . 2
O21 Mo6 O20 Mo6' 103.5(10) . . . .
O17 Mo6 O20 Mo6' -29.0(15) . . . .
O18 Mo6 O20 Mo6' -157.4(8) 6_557 . . .
O16 Mo6 O20 Mo6' -72.4(14) 2 . . .
O15 Mo6 O20 Mo6' -93.1(11) . . . .
Mo5 Mo6 O20 Mo6' -122.6(16) 2 . . .
O21 Mo6 O20 Mo5' -150.2(17) . . . 2
O17 Mo6 O20 Mo5' 77(2) . . . 2
O18 Mo6 O20 Mo5' -51.1(17) 6_557 . . 2
O16 Mo6 O20 Mo5' 33.8(17) 2 . . 2
O15 Mo6 O20 Mo5' 13.1(18) . . . 2
Mo5 Mo6 O20 Mo5' -16.4(8) 2 . . 2
O21' Mo6' O20 Mo5 163(2) . . . 2
O17 Mo6' O20 Mo5 -79.7(18) . . . 2
O16 Mo6' O20 Mo5 -5.7(19) 2 . . 2
Mo6' Mo6' O20 Mo5 23(2) 3 . . 2
Mo6' Mo6' O20 Mo5 55.8(16) 2 . . 2
O21' Mo6' O20 O17 107(2) . . . 2
O17 Mo6' O20 O17 -135.3(12) . . . 2
O16 Mo6' O20 O17 -61.2(16) 2 . . 2
Mo6' Mo6' O20 O17 -32.1(15) 3 . . 2
Mo6' Mo6' O20 O17 0.3(9) 2 . . 2
O21' Mo6' O20 Mo6 -101.0(18) . . . .
O17 Mo6' O20 Mo6 16.7(9) . . . .
O16 Mo6' O20 Mo6 90.7(15) 2 . . .
Mo6' Mo6' O20 Mo6 119.8(8) 3 . . .
Mo6' Mo6' O20 Mo6 152.2(4) 2 . . .
O21' Mo6' O20 Mo5' 148(2) . . . 2
O17 Mo6' O20 Mo5' -94.6(14) . . . 2
O16 Mo6' O20 Mo5' -20.6(17) 2 . . 2
Mo6' Mo6' O20 Mo5' 9(2) 3 . . 2
Mo6' Mo6' O20 Mo5' 41.0(12) 2 . . 2
Mo2 O2 P1 O2 -177.5(4) . . . 3_565
Mo3 O2 P1 O2 -53.6(10) . . . 3_565
Mo4 O2 P1 O2 63.0(6) . . . 3_565
Mo2 O2 P1 O2 61.1(10) . . . 2_665
Mo3 O2 P1 O2 -175.0(3) . . . 2_665
Mo4 O2 P1 O2 -58.4(6) . . . 2_665
Mo2 O2 P1 O1 -58.2(6) . . . .
Mo3 O2 P1 O1 65.7(6) . . . .
Mo4 O2 P1 O1 -177.7(4) . . . .
Mo1 O1 P1 O2 -57.3(4) 3_565 . . 3_565
Mo1 O1 P1 O2 -177.3(4) 2_665 . . 3_565
Mo1 O1 P1 O2 62.7(4) . . . 3_565
Mo1 O1 P1 O2 62.7(4) 3_565 . . 2_665
Mo1 O1 P1 O2 -57.3(4) 2_665 . . 2_665
Mo1 O1 P1 O2 -177.3(4) . . . 2_665
Mo1 O1 P1 O2 -177.3(4) 3_565 . . .
Mo1 O1 P1 O2 62.7(4) 2_665 . . .
Mo1 O1 P1 O2 -57.3(4) . . . .
O16 O15 P2 O15 74(3) . . . 5_557
O16 O15 P2 O15 -77(4) 6_557 . . 5_557
O15 O15 P2 O15 -134(5) 6_557 . . 5_557
O16 O15 P2 O15 156(4) 2 . . 5_557
Mo5' O15 P2 O15 28.1(7) . . . 5_557
Mo6 O15 P2 O15 141(4) . . . 5_557
Mo5 O15 P2 O15 -97(5) 6_557 . . 5_557
O16 O15 P2 O15 -106(3) . . . 2
O16 O15 P2 O15 103(4) 6_557 . . 2
O15 O15 P2 O15 180.000(4) 5_557 . . 2
O15 O15 P2 O15 46(5) 6_557 . . 2
O16 O15 P2 O15 -24(4) 2 . . 2
Mo5' O15 P2 O15 -151.9(7) . . . 2
Mo6 O15 P2 O15 -39(4) . . . 2
Mo5 O15 P2 O15 83(5) 6_557 . . 2
O16 O15 P2 O15 29(4) . . . 3
O16 O15 P2 O15 -123(3) 6_557 . . 3
O15 O15 P2 O15 -46(5) 5_557 . . 3
O15 O15 P2 O15 180.000(10) 6_557 . . 3
O16 O15 P2 O15 111(3) 2 . . 3
Mo5' O15 P2 O15 -18(6) . . . 3
Mo6 O15 P2 O15 96(3) . . . 3
Mo5 O15 P2 O15 -143(3) 6_557 . . 3
O16 O15 P2 O15 -133(8) . . . 4_557
O16 O15 P2 O15 76(6) 6_557 . . 4_557
O15 O15 P2 O15 153(9) 5_557 . . 4_557
O15 O15 P2 O15 19(4) 6_557 . . 4_557
O16 O15 P2 O15 -51(6) 2 . . 4_557
Mo5' O15 P2 O15 -179(9) . . . 4_557
Mo6 O15 P2 O15 -65(6) . . . 4_557
Mo5 O15 P2 O15 56(5) 6_557 . . 4_557
O16 O15 P2 O15 -151(4) . . . 6_557
O16 O15 P2 O15 57(3) 6_557 . . 6_557
O15 O15 P2 O15 134(5) 5_557 . . 6_557
O16 O15 P2 O15 -69(3) 2 . . 6_557
Mo5' O15 P2 O15 162(6) . . . 6_557
Mo6 O15 P2 O15 -84(3) . . . 6_557
Mo5 O15 P2 O15 37(3) 6_557 . . 6_557
O16 O15 P2 O16 -29(4) . . . 3
O16 O15 P2 O16 180.00(2) 6_557 . . 3
O15 O15 P2 O16 -103(4) 5_557 . . 3
O15 O15 P2 O16 123(3) 6_557 . . 3
O16 O15 P2 O16 54(3) 2 . . 3
Mo5' O15 P2 O16 -75(4) . . . 3
Mo6 O15 P2 O16 39(4) . . . 3
Mo5 O15 P2 O16 160(3) 6_557 . . 3
O16 O15 P2 O16 98(4) . . . 5_557
O16 O15 P2 O16 -54(3) 6_557 . . 5_557
O15 O15 P2 O16 24(4) 5_557 . . 5_557
O15 O15 P2 O16 -111(3) 6_557 . . 5_557
O16 O15 P2 O16 180.000(11) 2 . . 5_557
Mo5' O15 P2 O16 52(4) . . . 5_557
Mo6 O15 P2 O16 165(3) . . . 5_557
Mo5 O15 P2 O16 -73(3) 6_557 . . 5_557
O16 O15 P2 O16 151(4) . . . 6_557
O15 O15 P2 O16 77(4) 5_557 . . 6_557
O15 O15 P2 O16 -57(3) 6_557 . . 6_557
O16 O15 P2 O16 -126(3) 2 . . 6_557
Mo5' O15 P2 O16 105(4) . . . 6_557
Mo6 O15 P2 O16 -141(4) . . . 6_557
Mo5 O15 P2 O16 -20(3) 6_557 . . 6_557
O16 O15 P2 O16 -151(4) 6_557 . . .
O15 O15 P2 O16 -74(3) 5_557 . . .
O15 O15 P2 O16 151(4) 6_557 . . .
O16 O15 P2 O16 82(4) 2 . . .
Mo5' O15 P2 O16 -46(3) . . . .
Mo6 O15 P2 O16 67(3) . . . .
Mo5 O15 P2 O16 -171(5) 6_557 . . .
O16 O15 P2 O16 180.000(19) . . . 4_557
O16 O15 P2 O16 29(4) 6_557 . . 4_557
O15 O15 P2 O16 106(3) 5_557 . . 4_557
O15 O15 P2 O16 -29(4) 6_557 . . 4_557
O16 O15 P2 O16 -98(4) 2 . . 4_557
Mo5' O15 P2 O16 134(3) . . . 4_557
Mo6 O15 P2 O16 -113(3) . . . 4_557
Mo5 O15 P2 O16 9(5) 6_557 . . 4_557
O16 O15 P2 O16 -82(4) . . . 2
O16 O15 P2 O16 126(3) 6_557 . . 2
O15 O15 P2 O16 -156(4) 5_557 . . 2
O15 O15 P2 O16 69(3) 6_557 . . 2
Mo5' O15 P2 O16 -128(4) . . . 2
Mo6 O15 P2 O16 -15(3) . . . 2
Mo5 O15 P2 O16 107(3) 6_557 . . 2
O15 O16 P2 O15 -79.3(17) . . . 5_557
O15 O16 P2 O15 73(2) 3 . . 5_557
Mo6' O16 P2 O15 130(4) 3 . . 5_557
Mo5 O16 P2 O15 -23(3) . . . 5_557
Mo5' O16 P2 O15 -41(3) . . . 5_557
Mo6 O16 P2 O15 87(4) 3 . . 5_557
O15 O16 P2 O15 100.7(17) . . . 2
O15 O16 P2 O15 180.000(3) 5_557 . . 2
O15 O16 P2 O15 -107(2) 3 . . 2
Mo6' O16 P2 O15 -50(4) 3 . . 2
Mo5 O16 P2 O15 157(3) . . . 2
Mo5' O16 P2 O15 139(3) . . . 2
Mo6 O16 P2 O15 -93(4) 3 . . 2
O15 O16 P2 O15 -152(4) . . . 3
O15 O16 P2 O15 -73(2) 5_557 . . 3
Mo6' O16 P2 O15 58(3) 3 . . 3
Mo5 O16 P2 O15 -96(4) . . . 3
Mo5' O16 P2 O15 -114(4) . . . 3
Mo6 O16 P2 O15 15(3) 3 . . 3
O15 O16 P2 O15 180.00(2) . . . 4_557
O15 O16 P2 O15 -100.7(17) 5_557 . . 4_557
O15 O16 P2 O15 -28(4) 3 . . 4_557
Mo6' O16 P2 O15 30(5) 3 . . 4_557
Mo5 O16 P2 O15 -124(4) . . . 4_557
Mo5' O16 P2 O15 -142(3) . . . 4_557
Mo6 O16 P2 O15 -13(5) 3 . . 4_557
O15 O16 P2 O15 79.3(17) 5_557 . . .
O15 O16 P2 O15 152(4) 3 . . .
Mo6' O16 P2 O15 -150(5) 3 . . .
Mo5 O16 P2 O15 56(4) . . . .
Mo5' O16 P2 O15 38(3) . . . .
Mo6 O16 P2 O15 167(5) 3 . . .
O15 O16 P2 O15 28(4) . . . 6_557
O15 O16 P2 O15 107(2) 5_557 . . 6_557
O15 O16 P2 O15 180.000(19) 3 . . 6_557
Mo6' O16 P2 O15 -122(3) 3 . . 6_557
Mo5 O16 P2 O15 84(4) . . . 6_557
Mo5' O16 P2 O15 66(4) . . . 6_557
Mo6 O16 P2 O15 -165(3) 3 . . 6_557
O15 O16 P2 O16 153(4) . . . 3
O15 O16 P2 O16 -127(4) 5_557 . . 3
O15 O16 P2 O16 -55(3) 3 . . 3
Mo6' O16 P2 O16 3(2) 3 . . 3
Mo5 O16 P2 O16 -151(5) . . . 3
Mo5' O16 P2 O16 -169(4) . . . 3
Mo6 O16 P2 O16 -40(3) 3 . . 3
O15 O16 P2 O16 -103(4) . . . 5_557
O15 O16 P2 O16 -23(4) 5_557 . . 5_557
O15 O16 P2 O16 50(3) 3 . . 5_557
Mo6' O16 P2 O16 107.1(10) 3 . . 5_557
Mo5 O16 P2 O16 -46(5) . . . 5_557
Mo5' O16 P2 O16 -65(5) . . . 5_557
Mo6 O16 P2 O16 64(2) 3 . . 5_557
O15 O16 P2 O16 -27(4) . . . 6_557
O15 O16 P2 O16 53(4) 5_557 . . 6_557
O15 O16 P2 O16 125(3) 3 . . 6_557
Mo6' O16 P2 O16 -177(2) 3 . . 6_557
Mo5 O16 P2 O16 29(5) . . . 6_557
Mo5' O16 P2 O16 11(4) . . . 6_557
Mo6 O16 P2 O16 140(3) 3 . . 6_557
O15 O16 P2 O16 46(100) . . . 4_557
O15 O16 P2 O16 126(34) 5_557 . . 4_557
O15 O16 P2 O16 -162(34) 3 . . 4_557
Mo6' O16 P2 O16 -104(34) 3 . . 4_557
Mo5 O16 P2 O16 103(34) . . . 4_557
Mo5' O16 P2 O16 84(34) . . . 4_557
Mo6 O16 P2 O16 -147(34) 3 . . 4_557
O15 O16 P2 O16 77(4) . . . 2
O15 O16 P2 O16 157(4) 5_557 . . 2
O15 O16 P2 O16 -130(3) 3 . . 2
Mo6' O16 P2 O16 -72.9(10) 3 . . 2
Mo5 O16 P2 O16 134(5) . . . 2
Mo5' O16 P2 O16 115(5) . . . 2
Mo6 O16 P2 O16 -116(2) 3 . . 2
C6 N1 C1 C2 -80(2) . . . .
C4 N1 C1 C2 103.7(19) . . . .
N1 C1 C2 C3 -167.5(14) . . . 1_554
C9 N3 C3 C2 -54(2) . . . 1_556
C7 N3 C3 C2 126.9(18) . . . 1_556
C5 N2 C4 N1 -3(2) . . . .
Cu1 N2 C4 N1 -171.2(11) . . . .
C6 N1 C4 N2 1(2) . . . .
C1 N1 C4 N2 178.1(15) . . . .
C4 N2 C5 C6 4(2) . . . .
Cu1 N2 C5 C6 172.4(13) . . . .
C4 N1 C6 C5 2(2) . . . .
C1 N1 C6 C5 -175.5(16) . . . .
N2 C5 C6 N1 -4(2) . . . .
C8 N4 C7 N3 0(2) . . . .
Cu1 N4 C7 N3 -173.9(11) . . . .
C9 N3 C7 N4 0(2) . . . .
C3 N3 C7 N4 179.1(15) . . . .
C7 N4 C8 C9 1(2) . . . .
Cu1 N4 C8 C9 173.7(13) . . . .
C7 N3 C9 C8 1(2) . . . .
C3 N3 C9 C8 -178.8(16) . . . .
N4 C8 C9 N3 -1(2) . . . .
C15 N5 C10 C11 -102(2) . . . .
C13 N5 C10 C11 73(2) . . . .
N5 C10 C11 C12 176.9(15) . . . 3_565
C18 N7 C12 C11 -96(2) . . . 2_665
C16 N7 C12 C11 86(2) . . . 2_665
C14 N6 C13 N5 -3(2) . . . .
Cu1 N6 C13 N5 174.3(12) . . . .
C15 N5 C13 N6 2(2) . . . .
C10 N5 C13 N6 -174.2(17) . . . .
C13 N6 C14 C15 4(2) . . . .
Cu1 N6 C14 C15 -173.9(13) . . . .
C13 N5 C15 C14 1(2) . . . .
C10 N5 C15 C14 176.7(18) . . . .
N6 C14 C15 N5 -3(2) . . . .
C17 N8 C16 N7 -1.9(19) . . . .
Cu1 N8 C16 N7 -179.2(11) . . . .
C18 N7 C16 N8 2(2) . . . .
C12 N7 C16 N8 -179.6(14) . . . .
C16 N8 C17 C18 1(2) . . . .
Cu1 N8 C17 C18 177.9(13) . . . .
N8 C17 C18 N7 0(2) . . . .
C16 N7 C18 C17 -1(2) . . . .
C12 N7 C18 C17 -179.6(16) . . . .
